data_7036250
loop_
_publ_author_name
'Champion, Martin J. D.'
'Levason, William'
'Pugh, David'
'Reid, Gillian'

_publ_section_title
;
 Neutral thioether and selenoether macrocyclic coordination to Group 1
 cations (Li-Cs) - synthesis, spectroscopic and structural properties.
;
_journal_issue 43
_journal_name_full 'Dalton transactions (Cambridge, England : 2003)'
_journal_page_first 18748
_journal_page_last 18759
_journal_paper_doi 10.1039/c5dt02583d
_journal_volume 44
_journal_year 2015
_chemical_formula_moiety 'C88 H72 B2 F48 K2 O8 S4'
_chemical_formula_sum 'C88 H72 B2 F48 K2 O8 S4'
_chemical_formula_weight 2397.51
_chemical_name_systematic
;
 ?
;
_space_group_crystal_system monoclinic
_space_group_IT_number 14
_space_group_name_Hall '-P 2ybc'
_space_group_name_H-M_alt 'P 1 21/c 1'
_symmetry_space_group_name_Hall '-P 2ybc'
_symmetry_space_group_name_H-M 'P 1 21/c 1'
_atom_sites_solution_hydrogens geom
_audit_creation_method SHELXL-2013
_audit_update_record
;
2015-07-30 deposited with the CCDC.
2015-08-24 downloaded from the CCDC.
;
_cell_angle_alpha 90
_cell_angle_beta 97.6620(10)
_cell_angle_gamma 90
_cell_formula_units_Z 4
_cell_length_a 16.9189(12)
_cell_length_b 13.6483(10)
_cell_length_c 44.153(3)
_cell_measurement_reflns_used 63368
_cell_measurement_temperature 100(2)
_cell_measurement_theta_max 27.5
_cell_measurement_theta_min 2.4
_cell_volume 10104.5(12)
_computing_cell_refinement
;
CrystalClear-SM Expert 3.1 b27 (Rigaku, 2012)
;
_computing_data_collection
;
CrystalClear-SM Expert 3.1 b27 (Rigaku, 2012)
;
_computing_data_reduction
;
CrystalClear-SM Expert 3.1 b27 (Rigaku, 2012)
;
_computing_molecular_graphics 'ORTEP-III (Farrugia, 1997)'
_computing_publication_material 'PLATON (Spek, 2003), WinGX (Farrugia, 1999) and enCIFer (Allen et al., 2004).'
_computing_structure_refinement 'SHELXL-2013 (Sheldrick, 2013)'
_computing_structure_solution 'Olex2 (Dolomanov et al., 2009)'
_diffrn_ambient_temperature 100(2)
_diffrn_detector 'CCD plate'
_diffrn_detector_area_resol_mean 28.5714
_diffrn_detector_type 'Rigaku HG Saturn724+ (2x2 bin mode)'
_diffrn_measured_fraction_theta_full 0.996
_diffrn_measured_fraction_theta_max 0.996
_diffrn_measurement_device 'four-circle \k diffractometer'
_diffrn_measurement_device_type 'Rigaku AFC12 (Left)'
_diffrn_measurement_method 'profile data from \w-scans'
_diffrn_measurement_specimen_support 'MiTeGen micromount'
_diffrn_radiation_collimation 'Confocal mirrors, HF Varimax '
_diffrn_radiation_type MoK\a
_diffrn_radiation_wavelength 0.71075
_diffrn_reflns_av_R_equivalents 0.1018
_diffrn_reflns_av_unetI/netI 0.0768
_diffrn_reflns_laue_measured_fraction_full 0.996
_diffrn_reflns_laue_measured_fraction_max 0.996
_diffrn_reflns_limit_h_max 20
_diffrn_reflns_limit_h_min -17
_diffrn_reflns_limit_k_max 15
_diffrn_reflns_limit_k_min -16
_diffrn_reflns_limit_l_max 52
_diffrn_reflns_limit_l_min -50
_diffrn_reflns_number 79011
_diffrn_reflns_point_group_measured_fraction_full 0.996
_diffrn_reflns_point_group_measured_fraction_max 0.996
_diffrn_reflns_theta_full 25.000
_diffrn_reflns_theta_max 25.027
_diffrn_reflns_theta_min 2.941
_diffrn_source 'Rotating Anode'
_diffrn_source_current 55.0
_diffrn_source_power 2.475
_diffrn_source_voltage 45.0
_exptl_absorpt_coefficient_mu 0.318
_exptl_absorpt_correction_T_max 1.000
_exptl_absorpt_correction_T_min 0.647
_exptl_absorpt_correction_type multi-scan
_exptl_absorpt_process_details 'CrystalClear-SM Expert 3.1 b27 (Rigaku, 2012)'
_exptl_crystal_colour colourless
_exptl_crystal_density_diffrn 1.576
_exptl_crystal_description block
_exptl_crystal_F_000 4832
_exptl_crystal_recrystallization_method 'Re-crystallisation from solvent: CH2Cl2/hexane'
_exptl_crystal_size_max 0.180
_exptl_crystal_size_mid 0.140
_exptl_crystal_size_min 0.080
_refine_diff_density_max 1.183
_refine_diff_density_min -0.785
_refine_diff_density_rms 0.103
_refine_ls_extinction_method none
_refine_ls_goodness_of_fit_ref 0.961
_refine_ls_hydrogen_treatment constr
_refine_ls_matrix_type full
_refine_ls_number_parameters 1604
_refine_ls_number_reflns 17773
_refine_ls_number_restraints 2091
_refine_ls_restrained_S_all 0.948
_refine_ls_R_factor_all 0.1261
_refine_ls_R_factor_gt 0.0770
_refine_ls_shift/su_max 0.001
_refine_ls_shift/su_mean 0.000
_refine_ls_structure_factor_coef Fsqd
_refine_ls_weighting_details 'w=1/[\s^2^(Fo^2^)+(0.1424P)^2^] where P=(Fo^2^+2Fc^2^)/3'
_refine_ls_weighting_scheme calc
_refine_ls_wR_factor_gt 0.1940
_refine_ls_wR_factor_ref 0.2286
_reflns_Friedel_coverage 0.000
_reflns_number_gt 10433
_reflns_number_total 17773
_reflns_threshold_expression 'I > 2\s(I)'
_cod_data_source_file c5dt02583d1.cif
_cod_data_source_block shelx
_cod_depositor_comments 'Adding full bibliography for 7036247--7036257.cif.'
_cod_original_cell_volume 10104.4(13)
_cod_database_code 7036250
_shelx_space_group_comment
;
The symmetry employed for this shelxl refinement is uniquely defined
by the following loop, which should always be used as a source of
symmetry information in preference to the above space-group names.
They are only intended as comments.
;
_shelx_estimated_absorpt_t_min 0.945
_shelx_estimated_absorpt_t_max 0.975
_shelxl_version_number 2013-4

loop_
_space_group_symop_operation_xyz
'x, y, z'
'-x, y+1/2, -z+1/2'
'-x, -y, -z'
'x, -y-1/2, z-1/2'

loop_
_atom_site_label
_atom_site_type_symbol
_atom_site_fract_x
_atom_site_fract_y
_atom_site_fract_z
_atom_site_U_iso_or_equiv
_atom_site_adp_type
_atom_site_occupancy
_atom_site_site_symmetry_order
_atom_site_calc_flag
_atom_site_refinement_flags_posn
_atom_site_refinement_flags_adp
_atom_site_refinement_flags_occupancy
_atom_site_disorder_assembly
_atom_site_disorder_group
C1 C 0.3616(2) 0.4953(3) 0.11657(9) 0.0245(9) Uani 1 1 d . U . . .
C2 C 0.4390(2) 0.4897(3) 0.10826(9) 0.0261(9) Uani 1 1 d . U . . .
H2 H 0.4680 0.4303 0.1118 0.031 Uiso 1 1 calc R U . . .
C3 C 0.4744(2) 0.5671(3) 0.09511(9) 0.0274(9) Uani 1 1 d . U . . .
C4 C 0.4347(2) 0.6550(3) 0.08908(9) 0.0286(9) Uani 1 1 d . U . . .
H4 H 0.4589 0.7081 0.0799 0.034 Uiso 1 1 calc R U . . .
C5 C 0.3576(2) 0.6630(3) 0.09695(9) 0.0282(9) Uani 1 1 d . U . . .
C6 C 0.3223(2) 0.5850(3) 0.11023(9) 0.0264(9) Uani 1 1 d . U . . .
H6 H 0.2697 0.5926 0.1152 0.032 Uiso 1 1 calc R U . . .
C7 C 0.5583(3) 0.5594(3) 0.08764(10) 0.0331(10) Uani 1 1 d . U . . .
C8 C 0.3118(3) 0.7567(3) 0.09156(11) 0.0375(11) Uani 1 1 d . U . . .
C9 C 0.3373(2) 0.4327(3) 0.17215(9) 0.0284(9) Uani 1 1 d . U . . .
C10 C 0.3357(2) 0.3588(3) 0.19420(10) 0.0312(10) Uani 1 1 d . U . . .
H10 H 0.3311 0.2924 0.1877 0.037 Uiso 1 1 calc R U . . .
C11 C 0.3406(3) 0.3798(4) 0.22534(10) 0.0375(10) Uani 1 1 d . U . . .
C12 C 0.3465(3) 0.4753(4) 0.23584(11) 0.0466(12) Uani 1 1 d . U . . .
H12 H 0.3477 0.4898 0.2569 0.056 Uiso 1 1 calc R U . . .
C13 C 0.3507(3) 0.5491(4) 0.21461(11) 0.0418(11) Uani 1 1 d . U . . .
C14 C 0.3462(2) 0.5277(3) 0.18384(10) 0.0330(10) Uani 1 1 d . U . . .
H14 H 0.3493 0.5802 0.1699 0.040 Uiso 1 1 calc R U . . .
C15 C 0.3425(3) 0.2965(4) 0.24757(10) 0.0529(13) Uani 1 1 d D U . . .
C16 C 0.3602(4) 0.6537(4) 0.22506(12) 0.0576(14) Uani 1 1 d . U . . .
C17 C 0.2239(2) 0.4050(3) 0.12454(9) 0.0252(9) Uani 1 1 d . U . . .
C18 C 0.1693(2) 0.3884(3) 0.14531(10) 0.0292(9) Uani 1 1 d . U . . .
H18 H 0.1888 0.3805 0.1664 0.035 Uiso 1 1 calc R U . . .
C19 C 0.0876(2) 0.3832(3) 0.13604(10) 0.0309(10) Uani 1 1 d . U . . .
C20 C 0.0562(2) 0.3926(3) 0.10541(10) 0.0279(9) Uani 1 1 d . U . . .
H20 H 0.0004 0.3885 0.0991 0.033 Uiso 1 1 calc R U . . .
C21 C 0.1089(2) 0.4080(3) 0.08431(10) 0.0292(9) Uani 1 1 d . U . . .
C22 C 0.1911(2) 0.4159(3) 0.09405(9) 0.0265(9) Uani 1 1 d . U . . .
H22 H 0.2257 0.4292 0.0793 0.032 Uiso 1 1 calc R U . . .
C23 C 0.0306(3) 0.3677(4) 0.15903(11) 0.0452(12) Uani 1 1 d . U . . .
C24 C 0.0781(3) 0.4219(3) 0.05173(10) 0.0355(10) Uani 1 1 d . U . . .
C25 C 0.3599(2) 0.3026(3) 0.12733(9) 0.0272(9) Uani 1 1 d . U . . .
C26 C 0.4365(3) 0.2748(3) 0.14113(10) 0.0330(10) Uani 1 1 d . U . . .
H26 H 0.4635 0.3152 0.1567 0.040 Uiso 1 1 calc R U . . .
C27 C 0.4745(3) 0.1897(3) 0.13261(11) 0.0372(10) Uani 1 1 d . U . . .
C28 C 0.4368(3) 0.1283(3) 0.11031(11) 0.0374(10) Uani 1 1 d . U . . .
H28 H 0.4629 0.0712 0.1043 0.045 Uiso 1 1 calc R U . . .
C29 C 0.3604(3) 0.1515(3) 0.09690(10) 0.0322(10) Uani 1 1 d . U . . .
C30 C 0.3227(3) 0.2372(3) 0.10561(9) 0.0282(9) Uani 1 1 d . U . . .
H30 H 0.2699 0.2509 0.0964 0.034 Uiso 1 1 calc R U . . .
C31 C 0.5563(3) 0.1658(3) 0.14692(11) 0.0485(12) Uani 1 1 d D U . . .
C32 C 0.3152(3) 0.0861(3) 0.07347(10) 0.0381(11) Uani 1 1 d . U . . .
C33 C 0.1599(2) 0.4067(3) 0.33366(9) 0.0290(9) Uani 1 1 d . U . . .
C34 C 0.1470(3) 0.3213(4) 0.31583(10) 0.0352(10) Uani 1 1 d . U . . .
H34 H 0.1495 0.2594 0.3258 0.042 Uiso 1 1 calc R U . . .
C35 C 0.1309(3) 0.3247(4) 0.28442(11) 0.0410(11) Uani 1 1 d . U . . .
C36 C 0.1290(3) 0.4126(4) 0.26902(10) 0.0448(12) Uani 1 1 d . U . . .
H36 H 0.1185 0.4144 0.2473 0.054 Uiso 1 1 calc R U . . .
C37 C 0.1428(3) 0.4985(4) 0.28580(10) 0.0390(11) Uani 1 1 d . U . . .
C38 C 0.1573(2) 0.4956(3) 0.31760(9) 0.0315(10) Uani 1 1 d . U . . .
H38 H 0.1657 0.5552 0.3287 0.038 Uiso 1 1 calc R U . . .
C39 C 0.1119(3) 0.2280(4) 0.26829(12) 0.0549(14) Uani 1 1 d . U . . .
C40 C 0.1419(3) 0.5960(5) 0.27076(12) 0.0559(14) Uani 1 1 d . U . . .
C41 C 0.1433(2) 0.4962(3) 0.38680(9) 0.0268(9) Uani 1 1 d . U . . .
C42 C 0.0688(2) 0.4980(3) 0.39782(9) 0.0311(10) Uani 1 1 d . U . . .
H42 H 0.0388 0.4392 0.3977 0.037 Uiso 1 1 calc R U . . .
C43 C 0.0380(3) 0.5829(3) 0.40886(9) 0.0350(10) Uani 1 1 d . U . . .
C44 C 0.0793(3) 0.6705(3) 0.41017(9) 0.0347(10) Uani 1 1 d . U . . .
H44 H 0.0578 0.7284 0.4178 0.042 Uiso 1 1 calc R U . . .
C45 C 0.1532(3) 0.6706(3) 0.39995(9) 0.0308(9) Uani 1 1 d . U . . .
C46 C 0.1847(3) 0.5853(3) 0.38879(9) 0.0287(9) Uani 1 1 d . U . . .
H46 H 0.2360 0.5879 0.3823 0.034 Uiso 1 1 calc R U . . .
C47 C -0.0444(3) 0.5828(3) 0.41823(10) 0.0484(12) Uani 1 1 d D U . . .
C48 C 0.1998(3) 0.7636(4) 0.40178(12) 0.0425(11) Uani 1 1 d D U . . .
C49 C 0.2768(2) 0.3947(3) 0.38115(9) 0.0269(9) Uani 1 1 d . U . . .
C50 C 0.3112(2) 0.4147(3) 0.41113(10) 0.0295(9) Uani 1 1 d . U . . .
H50 H 0.2772 0.4327 0.4257 0.035 Uiso 1 1 calc R U . . .
C51 C 0.3929(2) 0.4094(3) 0.42070(10) 0.0296(9) Uani 1 1 d . U . . .
C52 C 0.4449(3) 0.3847(3) 0.39993(10) 0.0302(9) Uani 1 1 d . U . . .
H52 H 0.5009 0.3824 0.4060 0.036 Uiso 1 1 calc R U . . .
C53 C 0.4120(2) 0.3635(3) 0.37009(10) 0.0303(9) Uani 1 1 d . U . . .
C54 C 0.3305(2) 0.3680(3) 0.36100(10) 0.0275(9) Uani 1 1 d . U . . .
H54 H 0.3104 0.3525 0.3404 0.033 Uiso 1 1 calc R U . . .
C55 C 0.4251(3) 0.4325(4) 0.45291(11) 0.0423(11) Uani 1 1 d D U . . .
C56 C 0.4674(3) 0.3327(4) 0.34792(11) 0.0446(12) Uani 1 1 d . U . . .
C57 C 0.1381(3) 0.2997(3) 0.38225(10) 0.0306(9) Uani 1 1 d . U . . .
C58 C 0.1770(3) 0.2287(3) 0.40128(10) 0.0296(9) Uani 1 1 d . U . . .
H58 H 0.2319 0.2376 0.4087 0.035 Uiso 1 1 calc R U . . .
C59 C 0.1383(3) 0.1440(3) 0.41004(10) 0.0328(10) Uani 1 1 d . U . . .
C60 C 0.0588(3) 0.1286(3) 0.40000(11) 0.0386(11) Uani 1 1 d . U . . .
H60 H 0.0325 0.0718 0.4060 0.046 Uiso 1 1 calc R U . . .
C61 C 0.0179(3) 0.1973(3) 0.38096(11) 0.0384(11) Uani 1 1 d . U . . .
C62 C 0.0570(3) 0.2792(3) 0.37205(11) 0.0358(10) Uani 1 1 d . U . . .
H62 H 0.0279 0.3240 0.3584 0.043 Uiso 1 1 calc R U . . .
C63 C 0.1858(3) 0.0733(3) 0.43101(11) 0.0402(11) Uani 1 1 d . U . . .
C64 C -0.0674(3) 0.1822(4) 0.36905(15) 0.0580(15) Uani 1 1 d . U . . .
C65 C 0.2986(3) 0.6080(4) -0.00739(11) 0.0450(12) Uani 1 1 d . U . . .
H65A H 0.2498 0.6487 -0.0098 0.054 Uiso 1 1 calc R U . . .
H65B H 0.3056 0.5807 -0.0276 0.054 Uiso 1 1 calc R U . . .
C66 C 0.2899(3) 0.5265(4) 0.01436(11) 0.0448(12) Uani 1 1 d . U . . .
H66A H 0.2927 0.5526 0.0354 0.054 Uiso 1 1 calc R U . . .
H66B H 0.2374 0.4944 0.0090 0.054 Uiso 1 1 calc R U . . .
C67A C 0.3543(8) 0.3708(12) 0.0319(5) 0.041(3) Uani 0.607(10) 1 d D U P A 1
H67A H 0.3051 0.3324 0.0259 0.049 Uiso 0.607(10) 1 calc R U P A 1
H67B H 0.3545 0.3915 0.0534 0.049 Uiso 0.607(10) 1 calc R U P A 1
C68A C 0.4254(9) 0.3051(8) 0.0301(3) 0.039(2) Uani 0.607(10) 1 d . U P A 1
H68A H 0.4205 0.2452 0.0423 0.047 Uiso 0.607(10) 1 calc R U P A 1
H68B H 0.4268 0.2852 0.0086 0.047 Uiso 0.607(10) 1 calc R U P A 1
C69A C 0.5640(5) 0.2916(6) 0.04929(19) 0.039(2) Uani 0.607(10) 1 d . U P A 1
H69A H 0.5511 0.2427 0.0645 0.047 Uiso 0.607(10) 1 calc R U P A 1
H69B H 0.6081 0.3328 0.0592 0.047 Uiso 0.607(10) 1 calc R U P A 1
C70A C 0.5924(6) 0.2378(8) 0.0225(2) 0.036(2) Uani 0.607(10) 1 d . U P A 1
H70A H 0.5504 0.1912 0.0140 0.043 Uiso 0.607(10) 1 calc R U P A 1
H70B H 0.6405 0.1993 0.0302 0.043 Uiso 0.607(10) 1 calc R U P A 1
C67B C 0.3302(13) 0.3765(16) 0.0309(8) 0.042(5) Uani 0.393(10) 1 d D U P A 2
H67C H 0.2731 0.3593 0.0257 0.050 Uiso 0.393(10) 1 calc R U P A 2
H67D H 0.3414 0.3908 0.0530 0.050 Uiso 0.393(10) 1 calc R U P A 2
C68B C 0.3820(11) 0.2986(12) 0.0220(4) 0.040(3) Uani 0.393(10) 1 d . U P A 2
H68C H 0.3719 0.2375 0.0330 0.048 Uiso 0.393(10) 1 calc R U P A 2
H68D H 0.3693 0.2861 -0.0002 0.048 Uiso 0.393(10) 1 calc R U P A 2
C69B C 0.5142(7) 0.2405(9) 0.0324(3) 0.037(3) Uani 0.393(10) 1 d . U P A 2
H69C H 0.5003 0.1955 0.0149 0.044 Uiso 0.393(10) 1 calc R U P A 2
H69D H 0.5069 0.2052 0.0514 0.044 Uiso 0.393(10) 1 calc R U P A 2
C70B C 0.5994(9) 0.2739(13) 0.0337(3) 0.034(3) Uani 0.393(10) 1 d . U P A 2
H70C H 0.6362 0.2195 0.0404 0.041 Uiso 0.393(10) 1 calc R U P A 2
H70D H 0.6101 0.3288 0.0483 0.041 Uiso 0.393(10) 1 calc R U P A 2
C71 C 0.2194(3) 0.0188(5) 0.15851(11) 0.0574(15) Uani 1 1 d . U . . .
H71A H 0.2052 -0.0492 0.1635 0.069 Uiso 1 1 calc R U . . .
H71B H 0.2031 0.0293 0.1364 0.069 Uiso 1 1 calc R U . . .
C72 C 0.3077(3) 0.0328(4) 0.16591(11) 0.0519(13) Uani 1 1 d . U . . .
H72A H 0.3358 -0.0061 0.1517 0.062 Uiso 1 1 calc R U . . .
H72B H 0.3215 0.1027 0.1636 0.062 Uiso 1 1 calc R U . . .
C73 C 0.4160(3) 0.0148(6) 0.20445(13) 0.0726(19) Uani 1 1 d . U . . .
H73A H 0.4284 0.0848 0.2085 0.087 Uiso 1 1 calc R U . . .
H73B H 0.4442 -0.0071 0.1874 0.087 Uiso 1 1 calc R U . . .
C74 C 0.4425(4) -0.0440(5) 0.23217(14) 0.075(2) Uani 1 1 d . U . . .
H74A H 0.4219 -0.1117 0.2293 0.090 Uiso 1 1 calc R U . . .
H74B H 0.5015 -0.0471 0.2356 0.090 Uiso 1 1 calc R U . . .
C75 C 0.4416(3) -0.0471(4) 0.28654(13) 0.0583(14) Uani 1 1 d . U . . .
H75A H 0.4984 -0.0650 0.2870 0.070 Uiso 1 1 calc R U . . .
H75B H 0.4108 -0.1079 0.2886 0.070 Uiso 1 1 calc R U . . .
C76 C 0.4321(3) 0.0217(4) 0.31260(12) 0.0529(14) Uani 1 1 d . U . . .
H76A H 0.4649 0.0808 0.3104 0.063 Uiso 1 1 calc R U . . .
H76B H 0.4539 -0.0107 0.3320 0.063 Uiso 1 1 calc R U . . .
C77 C 0.2910(4) -0.0523(6) 0.32941(15) 0.091(3) Uani 1 1 d . U . . .
H77A H 0.3173 -0.1094 0.3212 0.110 Uiso 1 1 calc R U . . .
H77B H 0.3023 -0.0544 0.3520 0.110 Uiso 1 1 calc R U . . .
C78 C 0.2022(3) -0.0581(6) 0.31978(12) 0.074(2) Uani 1 1 d . U . . .
H78A H 0.1794 -0.1122 0.3308 0.089 Uiso 1 1 calc R U . . .
H78B H 0.1767 0.0038 0.3249 0.089 Uiso 1 1 calc R U . . .
C79 C 0.1059(3) -0.0995(4) 0.27835(12) 0.0489(13) Uani 1 1 d . U . . .
H79A H 0.0713 -0.0438 0.2824 0.059 Uiso 1 1 calc R U . . .
H79B H 0.0910 -0.1568 0.2901 0.059 Uiso 1 1 calc R U . . .
C80 C 0.0940(3) -0.1229(4) 0.24518(12) 0.0573(14) Uani 1 1 d . U . . .
H80A H 0.1346 -0.1710 0.2406 0.069 Uiso 1 1 calc R U . . .
H80B H 0.0407 -0.1526 0.2395 0.069 Uiso 1 1 calc R U . . .
C81 C 0.0717(3) -0.0498(5) 0.19617(11) 0.0551(14) Uani 1 1 d . U . . .
H81A H 0.0171 -0.0772 0.1940 0.066 Uiso 1 1 calc R U . . .
H81B H 0.1065 -0.0969 0.1871 0.066 Uiso 1 1 calc R U . . .
C82 C 0.0710(3) 0.0456(5) 0.17965(12) 0.0559(14) Uani 1 1 d . U . . .
H82A H 0.0350 0.0911 0.1887 0.067 Uiso 1 1 calc R U . . .
H82B H 0.0482 0.0347 0.1581 0.067 Uiso 1 1 calc R U . . .
C83A C 0.0906(7) 0.7703(7) 0.5207(2) 0.038(3) Uani 0.572(9) 1 d D U P B 1
H83A H 0.1378 0.8097 0.5289 0.046 Uiso 0.572(9) 1 calc R U P B 1
H83B H 0.0493 0.8152 0.5106 0.046 Uiso 0.572(9) 1 calc R U P B 1
C84A C 0.0585(5) 0.7163(6) 0.5467(2) 0.033(2) Uani 0.572(9) 1 d . U P B 1
H84A H 0.1025 0.6778 0.5580 0.040 Uiso 0.572(9) 1 calc R U P B 1
H84B H 0.0419 0.7656 0.5611 0.040 Uiso 0.572(9) 1 calc R U P B 1
C85A C -0.0783(8) 0.7011(9) 0.5239(3) 0.037(3) Uani 0.572(9) 1 d . U P B 1
H85A H -0.0743 0.7151 0.5021 0.044 Uiso 0.572(9) 1 calc R U P B 1
H85B H -0.0854 0.7638 0.5345 0.044 Uiso 0.572(9) 1 calc R U P B 1
C86A C -0.1485(6) 0.6321(9) 0.5266(3) 0.040(3) Uani 0.572(9) 1 d D U P B 1
H86A H -0.1464 0.6127 0.5483 0.048 Uiso 0.572(9) 1 calc R U P B 1
H86B H -0.1986 0.6690 0.5210 0.048 Uiso 0.572(9) 1 calc R U P B 1
C83B C 0.0900(8) 0.7326(10) 0.5297(3) 0.037(3) Uani 0.428(9) 1 d D U P B 2
H83C H 0.1005 0.6825 0.5459 0.044 Uiso 0.428(9) 1 calc R U P B 2
H83D H 0.1236 0.7903 0.5359 0.044 Uiso 0.428(9) 1 calc R U P B 2
C84B C 0.0034(6) 0.7622(8) 0.5266(2) 0.036(3) Uani 0.428(9) 1 d . U P B 2
H84C H -0.0060 0.8023 0.5445 0.043 Uiso 0.428(9) 1 calc R U P B 2
H84D H -0.0100 0.8025 0.5080 0.043 Uiso 0.428(9) 1 calc R U P B 2
C85B C -0.1287(8) 0.7033(10) 0.5160(3) 0.039(3) Uani 0.428(9) 1 d D U P B 2
H85C H -0.1413 0.7638 0.5268 0.047 Uiso 0.428(9) 1 calc R U P B 2
H85D H -0.1378 0.7167 0.4938 0.047 Uiso 0.428(9) 1 calc R U P B 2
C86B C -0.1806(9) 0.6269(13) 0.5230(5) 0.041(3) Uani 0.428(9) 1 d . U P B 2
H86C H -0.2367 0.6415 0.5147 0.050 Uiso 0.428(9) 1 calc R U P B 2
H86D H -0.1769 0.6164 0.5453 0.050 Uiso 0.428(9) 1 calc R U P B 2
C87 C -0.2143(3) 0.4763(4) 0.50887(12) 0.0549(13) Uani 1 1 d . U . . .
H87A H -0.2657 0.5084 0.5014 0.066 Uiso 1 1 calc R U . . .
H87B H -0.2162 0.4548 0.5302 0.066 Uiso 1 1 calc R U . . .
C88 C -0.2025(3) 0.3885(4) 0.48919(12) 0.0492(13) Uani 1 1 d . U . . .
H88A H -0.1933 0.4106 0.4686 0.059 Uiso 1 1 calc R U . . .
H88B H -0.2512 0.3474 0.4869 0.059 Uiso 1 1 calc R U . . .
B1 B 0.3211(3) 0.4085(4) 0.13509(11) 0.0274(10) Uani 1 1 d . U . . .
B2 B 0.1799(3) 0.3996(4) 0.37122(11) 0.0288(10) Uani 1 1 d . U . . .
F1 F 0.56220(17) 0.5613(3) 0.05746(6) 0.0669(10) Uani 1 1 d . U . . .
F2 F 0.59576(15) 0.4778(2) 0.09836(7) 0.0527(8) Uani 1 1 d . U . . .
F3 F 0.60486(16) 0.6326(2) 0.09943(7) 0.0532(8) Uani 1 1 d . U . . .
F4 F 0.24483(17) 0.7439(2) 0.07180(8) 0.0591(9) Uani 1 1 d . U . . .
F5 F 0.28917(19) 0.7929(2) 0.11679(7) 0.0567(8) Uani 1 1 d . U . . .
F6 F 0.35310(16) 0.82728(19) 0.07932(7) 0.0503(7) Uani 1 1 d . U . . .
F7A F 0.3079(8) 0.2118(7) 0.23507(13) 0.076(3) Uani 0.75(2) 1 d D U P C 1
F8A F 0.3168(8) 0.3245(10) 0.27399(18) 0.078(4) Uani 0.75(2) 1 d D U P C 1
F9A F 0.4154(5) 0.2617(11) 0.2558(3) 0.079(3) Uani 0.75(2) 1 d D U P C 1
F7B F 0.2741(14) 0.2470(18) 0.2386(5) 0.058(3) Uani 0.25(2) 1 d . U P C 2
F8B F 0.3106(15) 0.3160(19) 0.2732(4) 0.028(4) Uani 0.25(2) 1 d D U P C 2
F9B F 0.4169(10) 0.266(3) 0.2568(6) 0.040(5) Uani 0.25(2) 1 d D U P C 2
F10 F 0.3787(3) 0.6644(3) 0.25463(8) 0.1037(15) Uani 1 1 d . U . . .
F11 F 0.4154(2) 0.7007(3) 0.21173(9) 0.0816(12) Uani 1 1 d . U . . .
F12 F 0.2925(3) 0.7059(3) 0.21747(10) 0.0857(11) Uani 1 1 d . U . . .
F13 F 0.06393(17) 0.3763(3) 0.18753(7) 0.0723(11) Uani 1 1 d . U . . .
F14 F -0.0044(2) 0.2810(3) 0.15646(8) 0.0752(10) Uani 1 1 d . U . . .
F15 F -0.02951(18) 0.4332(3) 0.15517(7) 0.0678(10) Uani 1 1 d . U . . .
F16 F 0.12291(17) 0.3790(3) 0.03277(6) 0.0569(8) Uani 1 1 d . U . . .
F17 F 0.0750(3) 0.5159(2) 0.04316(8) 0.0877(13) Uani 1 1 d . U . . .
F18 F 0.00452(17) 0.3862(3) 0.04402(6) 0.0635(9) Uani 1 1 d . U . . .
F19A F 0.5687(8) 0.1949(13) 0.17662(19) 0.069(4) Uani 0.267(8) 1 d D U P D 1
F20A F 0.5685(13) 0.0715(5) 0.1532(4) 0.080(5) Uani 0.267(8) 1 d D U P D 1
F21A F 0.6108(7) 0.2266(13) 0.1382(4) 0.089(5) Uani 0.267(8) 1 d D U P D 1
F19B F 0.6014(2) 0.1278(4) 0.12613(12) 0.0752(19) Uani 0.733(8) 1 d D U P D 2
F20B F 0.5985(3) 0.2417(4) 0.15827(17) 0.0773(19) Uani 0.733(8) 1 d D U P D 2
F21B F 0.5596(4) 0.0977(6) 0.16777(17) 0.093(3) Uani 0.733(8) 1 d D U P D 2
F22 F 0.26940(17) 0.0208(2) 0.08545(7) 0.0514(8) Uani 1 1 d . U . . .
F23 F 0.36440(18) 0.0330(2) 0.05821(6) 0.0517(8) Uani 1 1 d . U . . .
F24 F 0.2672(2) 0.1347(2) 0.05230(7) 0.0688(10) Uani 1 1 d . U . . .
F25 F 0.16699(19) 0.1615(2) 0.27565(7) 0.0598(8) Uani 1 1 d . U . . .
F26 F 0.0435(2) 0.1856(3) 0.27605(9) 0.0799(11) Uani 1 1 d . U . . .
F27 F 0.0983(3) 0.2365(3) 0.23888(8) 0.0959(14) Uani 1 1 d . U . . .
F28 F 0.2085(2) 0.6465(3) 0.27847(10) 0.0973(14) Uani 1 1 d . U . . .
F29 F 0.0842(2) 0.6541(2) 0.27861(8) 0.0727(10) Uani 1 1 d . U . . .
F30 F 0.1314(3) 0.5914(3) 0.24062(8) 0.1068(15) Uani 1 1 d . U . . .
F31A F -0.0514(4) 0.6000(8) 0.44702(11) 0.079(2) Uani 0.583(8) 1 d D U P B 1
F32A F -0.0854(3) 0.4968(3) 0.41175(17) 0.064(2) Uani 0.583(8) 1 d D U P B 1
F33A F -0.0932(4) 0.6451(5) 0.4015(2) 0.0468(19) Uani 0.583(8) 1 d . U P B 1
F34A F 0.2313(5) 0.7911(6) 0.42966(12) 0.074(2) Uani 0.740(13) 1 d . U P E 1
F35A F 0.1566(3) 0.8434(3) 0.39112(16) 0.0560(19) Uani 0.740(13) 1 d . U P E 1
F36A F 0.2622(5) 0.7656(5) 0.3861(2) 0.088(3) Uani 0.740(13) 1 d . U P E 1
F37A F 0.3881(10) 0.3765(10) 0.4716(3) 0.057(3) Uani 0.54(3) 1 d . U P F 1
F38A F 0.4027(12) 0.5220(7) 0.4625(2) 0.074(4) Uani 0.54(3) 1 d D U P F 1
F39A F 0.5024(5) 0.4236(18) 0.4620(3) 0.082(5) Uani 0.54(3) 1 d D U P F 1
F31B F -0.0479(4) 0.6580(6) 0.43921(17) 0.045(2) Uani 0.417(8) 1 d D U P B 2
F32B F -0.1036(6) 0.6069(10) 0.3972(2) 0.069(3) Uani 0.417(8) 1 d D U P B 2
F33B F -0.0483(5) 0.5136(6) 0.4387(2) 0.066(2) Uani 0.417(8) 1 d D U P B 2
F34B F 0.2233(13) 0.7789(17) 0.3751(3) 0.076(6) Uani 0.260(13) 1 d D U P E 2
F35B F 0.2611(9) 0.7472(12) 0.4227(4) 0.060(5) Uani 0.260(13) 1 d . U P E 2
F36B F 0.1557(9) 0.8305(12) 0.4128(6) 0.077(5) Uani 0.260(13) 1 d . U P E 2
F37B F 0.3821(10) 0.4129(18) 0.4748(3) 0.073(5) Uani 0.46(3) 1 d D U P F 2
F38B F 0.4517(15) 0.5275(7) 0.4549(3) 0.076(5) Uani 0.46(3) 1 d . U P F 2
F39B F 0.4936(9) 0.3832(11) 0.4596(4) 0.054(4) Uani 0.46(3) 1 d . U P F 2
F40 F 0.4719(2) 0.2363(2) 0.34505(9) 0.0777(11) Uani 1 1 d . U . . .
F41 F 0.54184(16) 0.3628(3) 0.35591(7) 0.0621(9) Uani 1 1 d . U . . .
F42 F 0.44397(16) 0.3690(2) 0.31967(6) 0.0527(8) Uani 1 1 d . U . . .
F43 F 0.2274(2) 0.1171(2) 0.45524(8) 0.0795(12) Uani 1 1 d . U . . .
F44 F 0.23878(16) 0.0237(2) 0.41749(7) 0.0529(8) Uani 1 1 d . U . . .
F45 F 0.14023(18) 0.0057(2) 0.44249(7) 0.0578(8) Uani 1 1 d . U . . .
F46 F -0.0781(2) 0.1324(4) 0.34278(10) 0.1009(14) Uani 1 1 d . U . . .
F47 F -0.10747(18) 0.1311(3) 0.38775(9) 0.0781(11) Uani 1 1 d . U . . .
F48 F -0.10777(18) 0.2659(3) 0.36383(10) 0.0884(13) Uani 1 1 d . U . . .
S1 S 0.38512(7) 0.68423(9) 0.00675(3) 0.0402(3) Uani 1 1 d . U . . .
S2 S 0.16692(7) 0.10453(11) 0.18025(3) 0.0460(3) Uani 1 1 d . U . . .
S3 S 0.33095(8) 0.06029(13) 0.31541(3) 0.0595(4) Uani 1 1 d . U . . .
S4 S 0.11793(7) 0.68271(9) 0.49352(3) 0.0432(3) Uani 1 1 d D U . . .
K1 K 0.5000 0.5000 0.0000 0.0363(3) Uani 1 2 d S U P A .
K2 K 0.25251(5) 0.03205(8) 0.24572(2) 0.0356(3) Uani 1 1 d . U . . .
K3 K 0.0000 0.5000 0.5000 0.0483(4) Uani 1 2 d S U P B .
O1 O 0.3520(2) 0.4574(2) 0.01284(7) 0.0411(8) Uani 1 1 d D U . . .
O2A O 0.4947(5) 0.3531(5) 0.04086(17) 0.0406(17) Uani 0.607(10) 1 d . U P A 1
O2B O 0.4643(9) 0.3251(11) 0.0290(3) 0.043(3) Uani 0.393(10) 1 d . U P A 2
O3 O 0.33169(19) 0.0019(3) 0.19651(8) 0.0493(9) Uani 1 1 d . U . . .
O4 O 0.41355(19) -0.0002(3) 0.25862(8) 0.0477(9) Uani 1 1 d . U . . .
O5 O 0.18728(19) -0.0748(3) 0.28779(8) 0.0512(9) Uani 1 1 d . U . . .
O6 O 0.10044(19) -0.0358(3) 0.22774(7) 0.0455(8) Uani 1 1 d . U . . .
O7A O -0.0077(4) 0.6514(4) 0.53796(15) 0.0306(15) Uani 0.572(9) 1 d . U P B 1
O7B O -0.0464(7) 0.6788(8) 0.5248(3) 0.033(2) Uani 0.428(9) 1 d D U P B 2
O8 O -0.1517(2) 0.5435(3) 0.50815(8) 0.0528(9) Uani 1 1 d D U . . .

loop_
_atom_site_aniso_label
_atom_site_aniso_U_11
_atom_site_aniso_U_22
_atom_site_aniso_U_33
_atom_site_aniso_U_23
_atom_site_aniso_U_13
_atom_site_aniso_U_12
C1 0.021(2) 0.026(2) 0.027(2) -0.0031(16) 0.0029(16) 0.0004(17)
C2 0.026(2) 0.029(2) 0.025(2) 0.0014(17) 0.0076(16) 0.0018(17)
C3 0.021(2) 0.034(2) 0.027(2) -0.0021(17) 0.0036(16) -0.0032(17)
C4 0.024(2) 0.035(2) 0.028(2) 0.0040(18) 0.0043(16) -0.0074(18)
C5 0.024(2) 0.027(2) 0.033(2) 0.0017(17) 0.0009(17) 0.0017(17)
C6 0.018(2) 0.033(2) 0.029(2) -0.0035(17) 0.0063(16) -0.0011(17)
C7 0.026(2) 0.044(3) 0.032(2) 0.0007(19) 0.0102(18) -0.002(2)
C8 0.032(3) 0.033(3) 0.047(3) 0.006(2) 0.006(2) 0.000(2)
C9 0.017(2) 0.035(2) 0.034(2) 0.0029(18) 0.0067(16) -0.0001(18)
C10 0.021(2) 0.035(2) 0.037(2) 0.0000(18) 0.0024(17) -0.0098(18)
C11 0.032(3) 0.049(3) 0.032(2) 0.0027(19) 0.0047(18) -0.010(2)
C12 0.044(3) 0.063(3) 0.034(3) -0.006(2) 0.009(2) -0.013(3)
C13 0.037(3) 0.051(3) 0.040(3) -0.006(2) 0.013(2) -0.006(2)
C14 0.024(2) 0.041(3) 0.035(2) -0.0019(19) 0.0084(18) -0.0010(19)
C15 0.058(3) 0.064(3) 0.037(3) 0.001(2) 0.006(2) -0.023(3)
C16 0.078(4) 0.054(3) 0.043(3) -0.013(2) 0.016(3) -0.014(3)
C17 0.024(2) 0.020(2) 0.032(2) -0.0017(17) 0.0059(16) 0.0001(16)
C18 0.025(2) 0.029(2) 0.035(2) 0.0051(18) 0.0061(17) 0.0019(18)
C19 0.020(2) 0.035(3) 0.038(2) 0.0043(19) 0.0079(17) 0.0010(18)
C20 0.018(2) 0.026(2) 0.040(2) -0.0005(18) 0.0040(16) -0.0002(17)
C21 0.027(2) 0.025(2) 0.035(2) -0.0011(18) 0.0025(17) 0.0006(18)
C22 0.024(2) 0.021(2) 0.036(2) -0.0024(17) 0.0086(16) -0.0013(17)
C23 0.025(3) 0.070(4) 0.042(3) 0.010(2) 0.009(2) 0.000(2)
C24 0.030(2) 0.040(3) 0.036(2) -0.005(2) 0.0028(18) -0.003(2)
C25 0.024(2) 0.026(2) 0.033(2) 0.0064(17) 0.0081(16) 0.0018(17)
C26 0.028(2) 0.031(2) 0.041(3) 0.0045(19) 0.0083(18) 0.0004(18)
C27 0.026(2) 0.032(3) 0.055(3) 0.007(2) 0.0111(19) 0.0067(19)
C28 0.039(3) 0.026(2) 0.051(3) 0.003(2) 0.019(2) 0.004(2)
C29 0.035(2) 0.027(2) 0.036(2) 0.0051(18) 0.0111(18) 0.0029(19)
C30 0.027(2) 0.026(2) 0.033(2) 0.0039(17) 0.0081(17) 0.0018(17)
C31 0.035(3) 0.041(3) 0.070(3) 0.005(2) 0.008(2) 0.006(2)
C32 0.047(3) 0.031(3) 0.039(3) -0.0023(19) 0.013(2) 0.005(2)
C33 0.017(2) 0.037(2) 0.034(2) -0.0037(18) 0.0046(16) 0.0005(18)
C34 0.028(2) 0.040(3) 0.037(2) -0.0070(19) 0.0011(18) 0.010(2)
C35 0.030(3) 0.048(3) 0.043(3) -0.007(2) 0.000(2) 0.013(2)
C36 0.038(3) 0.072(3) 0.024(2) -0.008(2) 0.0059(19) 0.015(3)
C37 0.027(2) 0.055(3) 0.036(2) 0.004(2) 0.0059(19) 0.008(2)
C38 0.025(2) 0.040(3) 0.029(2) 0.0003(18) 0.0062(17) 0.0012(19)
C39 0.051(3) 0.066(4) 0.045(3) -0.014(3) 0.000(2) 0.008(3)
C40 0.054(3) 0.074(4) 0.040(3) 0.014(3) 0.008(2) 0.005(3)
C41 0.025(2) 0.029(2) 0.027(2) 0.0042(17) 0.0067(16) 0.0035(17)
C42 0.026(2) 0.036(2) 0.033(2) 0.0066(18) 0.0098(17) 0.0042(18)
C43 0.035(2) 0.046(3) 0.026(2) 0.0122(19) 0.0128(18) 0.011(2)
C44 0.039(3) 0.043(3) 0.023(2) 0.0012(19) 0.0104(18) 0.016(2)
C45 0.032(2) 0.030(2) 0.029(2) -0.0003(18) 0.0004(17) 0.0069(18)
C46 0.025(2) 0.034(2) 0.027(2) 0.0037(18) 0.0030(16) 0.0030(18)
C47 0.051(3) 0.048(3) 0.054(3) 0.013(2) 0.035(2) 0.014(2)
C48 0.036(3) 0.035(3) 0.055(3) -0.012(2) 0.000(2) 0.006(2)
C49 0.024(2) 0.020(2) 0.037(2) 0.0043(17) 0.0036(16) -0.0019(17)
C50 0.025(2) 0.029(2) 0.035(2) 0.0042(18) 0.0060(17) 0.0006(18)
C51 0.028(2) 0.023(2) 0.036(2) 0.0023(17) -0.0004(17) -0.0008(18)
C52 0.022(2) 0.024(2) 0.044(2) 0.0050(18) 0.0006(17) -0.0016(17)
C53 0.023(2) 0.030(2) 0.039(2) -0.0002(19) 0.0050(17) -0.0035(18)
C54 0.021(2) 0.026(2) 0.035(2) -0.0053(18) 0.0032(16) -0.0037(17)
C55 0.037(3) 0.043(3) 0.045(3) 0.000(2) -0.006(2) 0.002(2)
C56 0.029(3) 0.061(3) 0.046(3) -0.005(2) 0.010(2) -0.002(2)
C57 0.028(2) 0.028(2) 0.035(2) -0.0046(18) 0.0051(18) -0.0012(18)
C58 0.026(2) 0.027(2) 0.037(2) -0.0015(18) 0.0099(17) -0.0007(17)
C59 0.034(2) 0.024(2) 0.043(3) -0.0024(18) 0.0120(18) 0.0003(18)
C60 0.034(3) 0.027(2) 0.057(3) 0.002(2) 0.015(2) -0.0049(19)
C61 0.029(2) 0.037(3) 0.051(3) 0.005(2) 0.0091(19) -0.0048(19)
C62 0.029(2) 0.028(2) 0.050(3) 0.003(2) 0.0049(19) 0.0013(18)
C63 0.040(3) 0.031(3) 0.051(3) 0.001(2) 0.010(2) -0.002(2)
C64 0.035(3) 0.047(3) 0.090(4) 0.015(3) 0.001(3) -0.007(2)
C65 0.025(2) 0.062(3) 0.049(3) -0.002(2) 0.004(2) 0.001(2)
C66 0.034(3) 0.057(3) 0.046(3) -0.011(2) 0.015(2) -0.012(2)
C67A 0.034(6) 0.048(6) 0.044(6) 0.006(5) 0.015(6) -0.019(5)
C68A 0.051(7) 0.032(5) 0.038(6) 0.002(4) 0.019(6) 0.005(5)
C69A 0.043(5) 0.042(5) 0.032(4) 0.004(3) 0.008(4) 0.006(4)
C70A 0.039(5) 0.034(6) 0.035(6) -0.001(4) 0.004(4) 0.003(4)
C67B 0.043(10) 0.042(7) 0.048(9) -0.005(6) 0.033(10) -0.005(7)
C68B 0.041(7) 0.040(6) 0.042(8) 0.013(6) 0.014(7) -0.001(6)
C69B 0.043(6) 0.030(6) 0.038(6) 0.005(5) 0.010(5) 0.003(5)
C70B 0.038(6) 0.038(10) 0.026(9) -0.003(6) -0.005(6) 0.007(6)
C71 0.038(3) 0.100(5) 0.035(3) -0.003(3) 0.009(2) 0.013(3)
C72 0.042(3) 0.075(4) 0.041(3) 0.002(3) 0.017(2) 0.004(3)
C73 0.034(3) 0.128(6) 0.056(3) -0.026(3) 0.009(2) 0.018(3)
C74 0.054(4) 0.095(5) 0.073(4) -0.032(3) -0.008(3) 0.039(4)
C75 0.047(3) 0.050(3) 0.071(4) 0.006(3) -0.016(3) 0.003(3)
C76 0.032(3) 0.079(4) 0.046(3) 0.011(3) -0.002(2) -0.003(3)
C77 0.053(4) 0.155(7) 0.062(4) 0.058(4) -0.008(3) -0.024(4)
C78 0.050(3) 0.131(6) 0.042(3) 0.032(3) 0.004(2) -0.024(4)
C79 0.039(3) 0.056(3) 0.053(3) 0.009(2) 0.015(2) -0.015(2)
C80 0.056(4) 0.058(4) 0.060(3) 0.000(3) 0.016(3) -0.022(3)
C81 0.034(3) 0.087(4) 0.044(3) -0.014(3) 0.004(2) -0.012(3)
C82 0.029(3) 0.100(4) 0.039(3) -0.006(3) 0.005(2) 0.008(3)
C83A 0.039(5) 0.016(5) 0.060(6) 0.004(4) 0.001(4) -0.002(4)
C84A 0.025(4) 0.031(4) 0.044(5) -0.008(4) 0.003(3) 0.001(3)
C85A 0.036(7) 0.032(6) 0.039(5) 0.000(4) -0.006(6) 0.009(5)
C86A 0.027(5) 0.048(6) 0.045(6) -0.006(4) 0.006(6) 0.021(5)
C83B 0.027(5) 0.011(6) 0.070(9) -0.010(6) -0.006(6) 0.006(5)
C84B 0.038(5) 0.033(5) 0.038(6) -0.004(4) 0.008(4) -0.005(4)
C85B 0.030(6) 0.044(6) 0.045(7) 0.004(5) 0.009(5) 0.011(5)
C86B 0.029(7) 0.055(7) 0.041(8) -0.010(6) 0.010(7) 0.016(6)
C87 0.049(3) 0.068(4) 0.050(3) 0.003(3) 0.014(2) 0.023(3)
C88 0.026(3) 0.074(4) 0.047(3) -0.012(3) 0.005(2) 0.006(2)
B1 0.020(2) 0.030(3) 0.033(2) 0.0024(19) 0.0079(18) 0.0004(19)
B2 0.022(2) 0.032(3) 0.034(2) 0.001(2) 0.0058(18) 0.000(2)
F1 0.0379(17) 0.129(3) 0.0375(16) 0.0002(17) 0.0177(12) 0.0071(18)
F2 0.0270(15) 0.0569(19) 0.078(2) 0.0134(16) 0.0196(14) 0.0095(13)
F3 0.0264(15) 0.0548(18) 0.081(2) -0.0096(16) 0.0183(14) -0.0091(13)
F4 0.0355(17) 0.0500(18) 0.084(2) 0.0162(16) -0.0200(15) 0.0047(14)
F5 0.060(2) 0.0386(17) 0.077(2) 0.0031(15) 0.0266(16) 0.0167(15)
F6 0.0389(16) 0.0336(15) 0.079(2) 0.0171(14) 0.0101(14) -0.0001(12)
F7A 0.124(6) 0.054(4) 0.042(3) 0.016(2) -0.012(3) -0.044(4)
F8A 0.075(6) 0.125(8) 0.039(3) 0.012(4) 0.024(4) -0.016(5)
F9A 0.083(4) 0.074(6) 0.085(6) 0.033(5) 0.026(4) 0.021(4)
F7B 0.067(8) 0.041(6) 0.060(7) 0.005(5) -0.015(6) -0.019(5)
F8B 0.017(7) 0.032(8) 0.033(6) 0.016(5) 0.001(5) 0.001(5)
F9B 0.053(7) 0.040(9) 0.030(9) -0.013(7) 0.016(6) 0.005(7)
F10 0.186(5) 0.072(3) 0.051(2) -0.0262(19) 0.011(2) -0.018(3)
F11 0.092(3) 0.063(2) 0.098(3) -0.036(2) 0.047(2) -0.035(2)
F12 0.096(3) 0.052(2) 0.114(3) -0.019(2) 0.031(2) 0.006(2)
F13 0.0326(17) 0.148(3) 0.0389(17) 0.0118(18) 0.0138(13) -0.0054(18)
F14 0.063(2) 0.084(2) 0.086(3) 0.010(2) 0.0369(18) -0.0264(19)
F15 0.0412(18) 0.100(3) 0.068(2) 0.0196(19) 0.0287(15) 0.0272(18)
F16 0.0416(17) 0.098(2) 0.0329(15) -0.0076(15) 0.0104(12) 0.0026(16)
F17 0.151(4) 0.046(2) 0.054(2) 0.0163(16) -0.031(2) -0.001(2)
F18 0.0319(16) 0.116(3) 0.0414(17) -0.0054(17) 0.0001(12) -0.0185(17)
F19A 0.043(6) 0.094(8) 0.066(6) -0.009(6) -0.009(5) 0.031(6)
F20A 0.070(8) 0.047(5) 0.112(10) -0.015(6) -0.026(7) 0.021(5)
F21A 0.051(6) 0.129(9) 0.088(8) 0.030(7) 0.009(6) -0.012(6)
F19B 0.027(2) 0.094(4) 0.106(4) -0.028(3) 0.011(2) 0.021(2)
F20B 0.052(3) 0.061(3) 0.111(4) -0.026(3) -0.016(3) 0.014(2)
F21B 0.052(3) 0.107(5) 0.117(5) 0.059(4) 0.002(4) 0.022(4)
F22 0.0493(18) 0.0546(18) 0.0547(18) -0.0168(14) 0.0226(14) -0.0185(14)
F23 0.0586(19) 0.0492(18) 0.0533(18) -0.0177(14) 0.0288(14) 0.0000(14)
F24 0.098(3) 0.0449(18) 0.0542(19) -0.0129(14) -0.0251(17) 0.0171(17)
F25 0.057(2) 0.0548(19) 0.066(2) -0.0209(15) 0.0036(15) 0.0148(15)
F26 0.054(2) 0.075(2) 0.108(3) -0.035(2) 0.0056(19) -0.0120(18)
F27 0.162(4) 0.069(2) 0.046(2) -0.0079(17) -0.024(2) 0.001(2)
F28 0.066(2) 0.107(3) 0.116(3) 0.066(3) -0.002(2) -0.026(2)
F29 0.076(2) 0.061(2) 0.085(2) 0.0332(18) 0.0242(19) 0.0193(18)
F30 0.184(5) 0.100(3) 0.0380(19) 0.0245(19) 0.020(2) 0.024(3)
F31A 0.062(3) 0.128(5) 0.051(3) 0.004(3) 0.023(2) 0.000(4)
F32A 0.026(3) 0.049(3) 0.127(6) 0.017(3) 0.043(3) 0.007(2)
F33A 0.021(3) 0.047(4) 0.070(4) 0.002(3) -0.004(2) -0.010(3)
F34A 0.103(5) 0.058(5) 0.052(3) -0.001(3) -0.028(3) -0.038(4)
F35A 0.050(3) 0.031(2) 0.080(4) 0.006(2) -0.016(2) -0.0057(18)
F36A 0.087(5) 0.044(3) 0.147(6) -0.035(4) 0.074(5) -0.028(4)
F37A 0.074(6) 0.076(6) 0.024(4) -0.020(4) 0.017(3) -0.008(5)
F38A 0.102(10) 0.051(4) 0.058(5) -0.021(3) -0.029(5) 0.005(5)
F39A 0.030(4) 0.166(14) 0.049(5) -0.035(8) -0.003(3) -0.021(5)
F31B 0.027(4) 0.063(5) 0.048(4) -0.015(4) 0.021(3) -0.004(4)
F32B 0.029(4) 0.139(9) 0.040(4) -0.021(5) 0.006(3) -0.047(5)
F33B 0.068(6) 0.062(5) 0.079(5) 0.015(4) 0.054(4) -0.008(4)
F34B 0.095(15) 0.062(11) 0.070(7) 0.013(7) 0.002(7) -0.058(11)
F35B 0.044(8) 0.031(9) 0.092(10) -0.020(7) -0.030(7) -0.012(5)
F36B 0.071(7) 0.044(6) 0.114(10) -0.022(7) -0.001(7) 0.013(5)
F37B 0.040(5) 0.139(14) 0.040(5) -0.053(7) 0.014(3) 0.001(8)
F38B 0.098(12) 0.048(4) 0.071(7) -0.019(4) -0.032(7) -0.011(5)
F39B 0.039(5) 0.077(8) 0.038(5) -0.016(5) -0.024(4) 0.023(5)
F40 0.086(3) 0.055(2) 0.105(3) -0.0140(19) 0.060(2) 0.0099(18)
F41 0.0212(15) 0.110(3) 0.0571(19) -0.0040(17) 0.0127(12) -0.0032(15)
F42 0.0295(15) 0.089(2) 0.0409(16) -0.0030(15) 0.0115(12) -0.0003(15)
F43 0.113(3) 0.046(2) 0.066(2) 0.0087(16) -0.036(2) -0.0004(19)
F44 0.0368(16) 0.0415(17) 0.084(2) 0.0183(15) 0.0210(14) 0.0107(13)
F45 0.0512(19) 0.0532(19) 0.075(2) 0.0315(16) 0.0286(15) 0.0075(14)
F46 0.052(2) 0.144(4) 0.102(3) -0.024(3) -0.010(2) -0.030(2)
F47 0.0358(18) 0.070(2) 0.131(3) 0.041(2) 0.0215(18) -0.0071(16)
F48 0.0318(18) 0.063(2) 0.166(4) 0.046(2) -0.001(2) -0.0045(16)
S1 0.0353(7) 0.0383(7) 0.0494(7) 0.0005(5) 0.0147(5) 0.0039(5)
S2 0.0337(7) 0.0697(9) 0.0355(7) 0.0061(6) 0.0084(5) 0.0095(6)
S3 0.0315(7) 0.1076(13) 0.0391(7) 0.0066(7) 0.0037(5) -0.0063(7)
S4 0.0300(7) 0.0431(7) 0.0570(8) -0.0061(6) 0.0076(5) -0.0032(5)
K1 0.0363(8) 0.0400(8) 0.0359(7) 0.0111(6) 0.0161(6) 0.0121(6)
K2 0.0211(5) 0.0492(7) 0.0366(5) 0.0077(4) 0.0047(4) -0.0016(4)
K3 0.0581(10) 0.0370(9) 0.0568(10) -0.0145(7) 0.0338(8) -0.0178(7)
O1 0.0448(19) 0.0425(19) 0.0391(18) 0.0001(14) 0.0167(14) -0.0082(15)
O2A 0.043(4) 0.046(4) 0.034(4) 0.009(3) 0.011(3) 0.010(3)
O2B 0.042(7) 0.054(6) 0.039(7) 0.016(5) 0.026(6) 0.018(5)
O3 0.0282(18) 0.072(3) 0.0470(19) -0.0074(17) 0.0025(14) 0.0090(16)
O4 0.0351(18) 0.054(2) 0.0510(19) -0.0138(16) -0.0043(15) 0.0144(16)
O5 0.0351(19) 0.076(3) 0.0442(19) 0.0206(17) 0.0107(14) -0.0008(17)
O6 0.0357(19) 0.059(2) 0.0417(18) 0.0009(16) 0.0053(14) -0.0093(16)
O7A 0.026(3) 0.028(3) 0.038(3) -0.001(2) 0.006(3) 0.001(3)
O7B 0.028(6) 0.025(5) 0.044(5) 0.003(4) -0.003(5) 0.003(4)
O8 0.067(2) 0.044(2) 0.051(2) -0.0041(16) 0.0196(17) 0.0177(17)

loop_
_atom_type_symbol
_atom_type_description
_atom_type_scat_dispersion_real
_atom_type_scat_dispersion_imag
_atom_type_scat_source
C C 0.0033 0.0016 'International Tables Vol C Tables 4.2.6.8 and 6.1.1.4'
H H 0.0000 0.0000 'International Tables Vol C Tables 4.2.6.8 and 6.1.1.4'
B B 0.0013 0.0007 'International Tables Vol C Tables 4.2.6.8 and 6.1.1.4'
O O 0.0106 0.0060 'International Tables Vol C Tables 4.2.6.8 and 6.1.1.4'
F F 0.0171 0.0103 'International Tables Vol C Tables 4.2.6.8 and 6.1.1.4'
S S 0.1246 0.1234 'International Tables Vol C Tables 4.2.6.8 and 6.1.1.4'
K K 0.2009 0.2494 'International Tables Vol C Tables 4.2.6.8 and 6.1.1.4'

loop_
_geom_angle_atom_site_label_1
_geom_angle_atom_site_label_2
_geom_angle_atom_site_label_3
_geom_angle
_geom_angle_site_symmetry_1
_geom_angle_site_symmetry_3
C6 C1 C2 115.3(4) . .
C6 C1 B1 120.8(3) . .
C2 C1 B1 123.7(4) . .
C3 C2 C1 122.6(4) . .
C3 C2 H2 118.7 . .
C1 C2 H2 118.7 . .
C2 C3 C4 121.2(4) . .
C2 C3 C7 120.9(4) . .
C4 C3 C7 117.9(4) . .
C3 C4 C5 117.7(4) . .
C3 C4 H4 121.1 . .
C5 C4 H4 121.1 . .
C6 C5 C4 120.9(4) . .
C6 C5 C8 118.6(4) . .
C4 C5 C8 120.5(4) . .
C5 C6 C1 122.3(4) . .
C5 C6 H6 118.9 . .
C1 C6 H6 118.9 . .
F3 C7 F2 105.0(4) . .
F3 C7 F1 105.6(4) . .
F2 C7 F1 106.5(4) . .
F3 C7 C3 112.8(4) . .
F2 C7 C3 113.4(4) . .
F1 C7 C3 112.9(4) . .
F5 C8 F6 107.2(4) . .
F5 C8 F4 106.4(4) . .
F6 C8 F4 105.7(4) . .
F5 C8 C5 112.8(4) . .
F6 C8 C5 112.9(4) . .
F4 C8 C5 111.4(4) . .
C14 C9 C10 115.0(4) . .
C14 C9 B1 123.1(4) . .
C10 C9 B1 121.7(4) . .
C11 C10 C9 122.1(4) . .
C11 C10 H10 119.0 . .
C9 C10 H10 119.0 . .
C12 C11 C10 121.1(4) . .
C12 C11 C15 120.1(4) . .
C10 C11 C15 118.8(4) . .
C11 C12 C13 117.9(4) . .
C11 C12 H12 121.1 . .
C13 C12 H12 121.1 . .
C14 C13 C12 120.7(5) . .
C14 C13 C16 119.6(5) . .
C12 C13 C16 119.8(4) . .
C13 C14 C9 123.3(4) . .
C13 C14 H14 118.3 . .
C9 C14 H14 118.3 . .
F9B C15 F8B 105.9(16) . .
F9B C15 F7B 132(2) . .
F8B C15 F7B 85.5(19) . .
F9A C15 F8A 105.1(9) . .
F9A C15 F7A 98.0(10) . .
F8A C15 F7A 114.4(9) . .
F9A C15 C11 112.9(9) . .
F9B C15 C11 112.1(18) . .
F8B C15 C11 115.1(11) . .
F7B C15 C11 104.1(9) . .
F8A C15 C11 111.6(7) . .
F7A C15 C11 113.7(4) . .
F10 C16 F11 107.4(5) . .
F10 C16 F12 105.7(5) . .
F11 C16 F12 104.9(5) . .
F10 C16 C13 114.5(5) . .
F11 C16 C13 112.0(5) . .
F12 C16 C13 111.8(5) . .
C22 C17 C18 115.8(4) . .
C22 C17 B1 121.6(4) . .
C18 C17 B1 122.6(4) . .
C19 C18 C17 122.1(4) . .
C19 C18 H18 119.0 . .
C17 C18 H18 119.0 . .
C18 C19 C20 121.1(4) . .
C18 C19 C23 120.7(4) . .
C20 C19 C23 118.2(4) . .
C21 C20 C19 118.1(4) . .
C21 C20 H20 121.0 . .
C19 C20 H20 121.0 . .
C20 C21 C22 120.3(4) . .
C20 C21 C24 120.0(4) . .
C22 C21 C24 119.7(4) . .
C17 C22 C21 122.6(4) . .
C17 C22 H22 118.7 . .
C21 C22 H22 118.7 . .
F13 C23 F14 107.0(4) . .
F13 C23 F15 106.4(4) . .
F14 C23 F15 105.2(4) . .
F13 C23 C19 113.7(4) . .
F14 C23 C19 112.8(4) . .
F15 C23 C19 111.3(4) . .
F17 C24 F16 104.4(4) . .
F17 C24 F18 106.1(4) . .
F16 C24 F18 105.5(4) . .
F17 C24 C21 113.3(4) . .
F16 C24 C21 113.5(4) . .
F18 C24 C21 113.4(4) . .
C30 C25 C26 115.4(4) . .
C30 C25 B1 123.3(4) . .
C26 C25 B1 121.1(4) . .
C27 C26 C25 122.3(4) . .
C27 C26 H26 118.8 . .
C25 C26 H26 118.8 . .
C28 C27 C26 120.6(4) . .
C28 C27 C31 119.1(4) . .
C26 C27 C31 120.2(4) . .
C27 C28 C29 118.8(4) . .
C27 C28 H28 120.6 . .
C29 C28 H28 120.6 . .
C28 C29 C30 120.3(4) . .
C28 C29 C32 121.4(4) . .
C30 C29 C32 118.3(4) . .
C25 C30 C29 122.5(4) . .
C25 C30 H30 118.7 . .
C29 C30 H30 118.7 . .
F21B C31 F20B 108.8(6) . .
F20A C31 F21A 124.8(13) . .
F20A C31 F19A 94.6(10) . .
F21A C31 F19A 94.1(11) . .
F21B C31 F19B 103.2(5) . .
F20B C31 F19B 103.4(5) . .
F21B C31 C27 114.1(5) . .
F20B C31 C27 114.6(4) . .
F20A C31 C27 114.4(9) . .
F21A C31 C27 112.5(8) . .
F19A C31 C27 111.2(6) . .
F19B C31 C27 111.7(4) . .
F24 C32 F22 106.2(4) . .
F24 C32 F23 106.0(4) . .
F22 C32 F23 105.5(4) . .
F24 C32 C29 113.4(4) . .
F22 C32 C29 113.2(4) . .
F23 C32 C29 111.9(4) . .
C38 C33 C34 116.2(4) . .
C38 C33 B2 123.2(4) . .
C34 C33 B2 120.6(4) . .
C35 C34 C33 122.1(4) . .
C35 C34 H34 119.0 . .
C33 C34 H34 119.0 . .
C36 C35 C34 121.0(5) . .
C36 C35 C39 122.5(4) . .
C34 C35 C39 116.5(5) . .
C35 C36 C37 118.7(4) . .
C35 C36 H36 120.6 . .
C37 C36 H36 120.6 . .
C36 C37 C38 120.5(4) . .
C36 C37 C40 121.8(4) . .
C38 C37 C40 117.8(5) . .
C37 C38 C33 121.6(4) . .
C37 C38 H38 119.2 . .
C33 C38 H38 119.2 . .
F27 C39 F25 109.6(5) . .
F27 C39 F26 104.2(5) . .
F25 C39 F26 104.0(5) . .
F27 C39 C35 113.1(5) . .
F25 C39 C35 112.8(4) . .
F26 C39 C35 112.4(4) . .
F30 C40 F28 106.2(5) . .
F30 C40 F29 106.5(5) . .
F28 C40 F29 104.5(5) . .
F30 C40 C37 113.6(5) . .
F28 C40 C37 113.1(4) . .
F29 C40 C37 112.3(4) . .
C46 C41 C42 115.2(4) . .
C46 C41 B2 120.6(4) . .
C42 C41 B2 124.2(4) . .
C43 C42 C41 122.1(4) . .
C43 C42 H42 118.9 . .
C41 C42 H42 118.9 . .
C44 C43 C42 121.7(4) . .
C44 C43 C47 118.1(4) . .
C42 C43 C47 120.1(4) . .
C43 C44 C45 117.5(4) . .
C43 C44 H44 121.3 . .
C45 C44 H44 121.3 . .
C44 C45 C46 121.2(4) . .
C44 C45 C48 118.6(4) . .
C46 C45 C48 120.2(4) . .
C45 C46 C41 122.3(4) . .
C45 C46 H46 118.9 . .
C41 C46 H46 118.9 . .
F32B C47 F33B 124.2(8) . .
F31A C47 F33A 106.9(6) . .
F31A C47 F32A 104.2(6) . .
F33A C47 F32A 99.8(5) . .
F32B C47 F31B 100.9(7) . .
F33B C47 F31B 93.5(6) . .
F31A C47 C43 118.2(5) . .
F32B C47 C43 116.9(7) . .
F33B C47 C43 108.8(5) . .
F33A C47 C43 112.0(5) . .
F32A C47 C43 113.8(4) . .
F31B C47 C43 107.8(4) . .
F34B C48 F35B 110.7(12) . .
F34B C48 F36B 118.5(14) . .
F35B C48 F36B 107.0(11) . .
F34A C48 F36A 103.2(6) . .
F34A C48 F35A 102.9(5) . .
F36A C48 F35A 103.2(6) . .
F34B C48 C45 108.1(9) . .
F35B C48 C45 104.8(8) . .
F36B C48 C45 106.8(9) . .
F34A C48 C45 115.8(5) . .
F36A C48 C45 116.0(5) . .
F35A C48 C45 114.0(4) . .
C50 C49 C54 115.3(4) . .
C50 C49 B2 121.3(4) . .
C54 C49 B2 123.4(4) . .
C51 C50 C49 123.2(4) . .
C51 C50 H50 118.4 . .
C49 C50 H50 118.4 . .
C50 C51 C52 120.1(4) . .
C50 C51 C55 120.0(4) . .
C52 C51 C55 119.9(4) . .
C53 C52 C51 117.8(4) . .
C53 C52 H52 121.1 . .
C51 C52 H52 121.1 . .
C54 C53 C52 121.5(4) . .
C54 C53 C56 120.4(4) . .
C52 C53 C56 118.0(4) . .
C53 C54 C49 122.2(4) . .
C53 C54 H54 118.9 . .
C49 C54 H54 118.9 . .
F37B C55 F39B 106.5(12) . .
F39A C55 F37A 106.6(11) . .
F39A C55 F38A 107.1(7) . .
F37A C55 F38A 98.6(7) . .
F37B C55 F38B 110.7(9) . .
F39B C55 F38B 101.2(9) . .
F37B C55 C51 119.6(9) . .
F39A C55 C51 119.4(8) . .
F39B C55 C51 107.5(7) . .
F37A C55 C51 109.0(7) . .
F38A C55 C51 113.9(5) . .
F38B C55 C51 109.8(6) . .
F40 C56 F41 105.6(4) . .
F40 C56 F42 106.8(4) . .
F41 C56 F42 106.4(4) . .
F40 C56 C53 112.9(4) . .
F41 C56 C53 113.1(4) . .
F42 C56 C53 111.6(4) . .
C58 C57 C62 114.6(4) . .
C58 C57 B2 124.8(4) . .
C62 C57 B2 120.6(4) . .
C57 C58 C59 122.6(4) . .
C57 C58 H58 118.7 . .
C59 C58 H58 118.7 . .
C60 C59 C58 120.5(4) . .
C60 C59 C63 121.6(4) . .
C58 C59 C63 117.9(4) . .
C59 C60 C61 118.8(4) . .
C59 C60 H60 120.6 . .
C61 C60 H60 120.6 . .
C60 C61 C62 120.1(4) . .
C60 C61 C64 120.5(4) . .
C62 C61 C64 119.4(4) . .
C61 C62 C57 123.4(4) . .
C61 C62 H62 118.3 . .
C57 C62 H62 118.3 . .
F44 C63 F43 105.8(4) . .
F44 C63 F45 106.0(4) . .
F43 C63 F45 105.8(4) . .
F44 C63 C59 113.0(4) . .
F43 C63 C59 112.8(4) . .
F45 C63 C59 112.8(4) . .
F47 C64 F48 105.3(5) . .
F47 C64 F46 104.5(5) . .
F48 C64 F46 106.2(5) . .
F47 C64 C61 113.8(5) . .
F48 C64 C61 113.2(5) . .
F46 C64 C61 113.0(5) . .
C66 C65 S1 110.3(3) . .
C66 C65 H65A 109.6 . .
S1 C65 H65A 109.6 . .
C66 C65 H65B 109.6 . .
S1 C65 H65B 109.6 . .
H65A C65 H65B 108.1 . .
O1 C66 C65 109.1(4) . .
O1 C66 H66A 109.9 . .
C65 C66 H66A 109.9 . .
O1 C66 H66B 109.9 . .
C65 C66 H66B 109.9 . .
H66A C66 H66B 108.3 . .
O1 C67A C68A 114.4(9) . .
O1 C67A H67A 108.7 . .
C68A C67A H67A 108.7 . .
O1 C67A H67B 108.7 . .
C68A C67A H67B 108.7 . .
H67A C67A H67B 107.6 . .
O2A C68A C67A 110.4(10) . .
O2A C68A H68A 109.6 . .
C67A C68A H68A 109.6 . .
O2A C68A H68B 109.6 . .
C67A C68A H68B 109.6 . .
H68A C68A H68B 108.1 . .
O2A C69A C70A 114.1(7) . .
O2A C69A H69A 108.7 . .
C70A C69A H69A 108.7 . .
O2A C69A H69B 108.7 . .
C70A C69A H69B 108.7 . .
H69A C69A H69B 107.6 . .
C69A C70A S1 113.7(7) . 3_665
C69A C70A H70A 108.8 . .
S1 C70A H70A 108.8 3_665 .
C69A C70A H70B 108.8 . .
S1 C70A H70B 108.8 3_665 .
H70A C70A H70B 107.7 . .
O1 C67B C68B 101.6(14) . .
O1 C67B H67C 111.4 . .
C68B C67B H67C 111.4 . .
O1 C67B H67D 111.4 . .
C68B C67B H67D 111.4 . .
H67C C67B H67D 109.3 . .
O2B C68B C67B 111.0(16) . .
O2B C68B H68C 109.4 . .
C67B C68B H68C 109.4 . .
O2B C68B H68D 109.4 . .
C67B C68B H68D 109.4 . .
H68C C68B H68D 108.0 . .
O2B C69B C70B 108.0(12) . .
O2B C69B H69C 110.1 . .
C70B C69B H69C 110.1 . .
O2B C69B H69D 110.1 . .
C70B C69B H69D 110.1 . .
H69C C69B H69D 108.4 . .
C69B C70B S1 107.7(9) . 3_665
C69B C70B H70C 110.2 . .
S1 C70B H70C 110.2 3_665 .
C69B C70B H70D 110.2 . .
S1 C70B H70D 110.2 3_665 .
H70C C70B H70D 108.5 . .
C72 C71 S2 110.2(4) . .
C72 C71 H71A 109.6 . .
S2 C71 H71A 109.6 . .
C72 C71 H71B 109.6 . .
S2 C71 H71B 109.6 . .
H71A C71 H71B 108.1 . .
O3 C72 C71 108.6(4) . .
O3 C72 H72A 110.0 . .
C71 C72 H72A 110.0 . .
O3 C72 H72B 110.0 . .
C71 C72 H72B 110.0 . .
H72A C72 H72B 108.4 . .
O3 C73 C74 108.5(5) . .
O3 C73 H73A 110.0 . .
C74 C73 H73A 110.0 . .
O3 C73 H73B 110.0 . .
C74 C73 H73B 110.0 . .
H73A C73 H73B 108.4 . .
O4 C74 C73 110.1(5) . .
O4 C74 H74A 109.6 . .
C73 C74 H74A 109.6 . .
O4 C74 H74B 109.6 . .
C73 C74 H74B 109.6 . .
H74A C74 H74B 108.2 . .
O4 C75 C76 109.0(4) . .
O4 C75 H75A 109.9 . .
C76 C75 H75A 109.9 . .
O4 C75 H75B 109.9 . .
C76 C75 H75B 109.9 . .
H75A C75 H75B 108.3 . .
C75 C76 S3 115.5(4) . .
C75 C76 H76A 108.4 . .
S3 C76 H76A 108.4 . .
C75 C76 H76B 108.4 . .
S3 C76 H76B 108.4 . .
H76A C76 H76B 107.5 . .
C78 C77 S3 110.5(5) . .
C78 C77 H77A 109.6 . .
S3 C77 H77A 109.6 . .
C78 C77 H77B 109.6 . .
S3 C77 H77B 109.6 . .
H77A C77 H77B 108.1 . .
O5 C78 C77 109.1(5) . .
O5 C78 H78A 109.9 . .
C77 C78 H78A 109.9 . .
O5 C78 H78B 109.9 . .
C77 C78 H78B 109.9 . .
H78A C78 H78B 108.3 . .
O5 C79 C80 109.7(4) . .
O5 C79 H79A 109.7 . .
C80 C79 H79A 109.7 . .
O5 C79 H79B 109.7 . .
C80 C79 H79B 109.7 . .
H79A C79 H79B 108.2 . .
O6 C80 C79 110.0(4) . .
O6 C80 H80A 109.7 . .
C79 C80 H80A 109.7 . .
O6 C80 H80B 109.7 . .
C79 C80 H80B 109.7 . .
H80A C80 H80B 108.2 . .
O6 C81 C82 109.9(5) . .
O6 C81 H81A 109.7 . .
C82 C81 H81A 109.7 . .
O6 C81 H81B 109.7 . .
C82 C81 H81B 109.7 . .
H81A C81 H81B 108.2 . .
C81 C82 S2 115.6(4) . .
C81 C82 H82A 108.4 . .
S2 C82 H82A 108.4 . .
C81 C82 H82B 108.4 . .
S2 C82 H82B 108.4 . .
H82A C82 H82B 107.4 . .
C84A C83A S4 109.4(6) . .
C84A C83A H83A 109.8 . .
S4 C83A H83A 109.8 . .
C84A C83A H83B 109.8 . .
S4 C83A H83B 109.8 . .
H83A C83A H83B 108.2 . .
O7A C84A C83A 115.9(7) . .
O7A C84A H84A 108.3 . .
C83A C84A H84A 108.3 . .
O7A C84A H84B 108.3 . .
C83A C84A H84B 108.3 . .
H84A C84A H84B 107.4 . .
O7A C85A C86A 106.4(10) . .
O7A C85A H85A 110.5 . .
C86A C85A H85A 110.5 . .
O7A C85A H85B 110.4 . .
C86A C85A H85B 110.5 . .
H85A C85A H85B 108.6 . .
O8 C86A C85A 115.9(9) . .
O8 C86A H86A 108.3 . .
C85A C86A H86A 108.3 . .
O8 C86A H86B 108.3 . .
C85A C86A H86B 108.3 . .
H86A C86A H86B 107.4 . .
C84B C83B S4 112.2(8) . .
C84B C83B H83C 109.2 . .
S4 C83B H83C 109.2 . .
C84B C83B H83D 109.2 . .
S4 C83B H83D 109.2 . .
H83C C83B H83D 107.9 . .
O7B C84B C83B 110.7(10) . .
O7B C84B H84C 109.5 . .
C83B C84B H84C 109.5 . .
O7B C84B H84D 109.5 . .
C83B C84B H84D 109.5 . .
H84C C84B H84D 108.1 . .
C86B C85B O7B 112.0(12) . .
C86B C85B H85C 109.2 . .
O7B C85B H85C 109.2 . .
C86B C85B H85D 109.2 . .
O7B C85B H85D 109.2 . .
H85C C85B H85D 107.9 . .
C85B C86B O8 103.0(12) . .
C85B C86B H86C 111.2 . .
O8 C86B H86C 111.2 . .
C85B C86B H86D 111.2 . .
O8 C86B H86D 111.2 . .
H86C C86B H86D 109.1 . .
O8 C87 C88 110.3(4) . .
O8 C87 H87A 109.6 . .
C88 C87 H87A 109.6 . .
O8 C87 H87B 109.6 . .
C88 C87 H87B 109.6 . .
H87A C87 H87B 108.1 . .
C87 C88 S4 109.9(4) . 3_566
C87 C88 H88A 109.7 . .
S4 C88 H88A 109.7 3_566 .
C87 C88 H88B 109.7 . .
S4 C88 H88B 109.7 3_566 .
H88A C88 H88B 108.2 . .
C1 B1 C25 109.1(3) . .
C1 B1 C17 110.3(3) . .
C25 B1 C17 109.1(3) . .
C1 B1 C9 108.9(3) . .
C25 B1 C9 111.3(3) . .
C17 B1 C9 108.2(3) . .
C57 B2 C49 110.0(4) . .
C57 B2 C41 109.9(3) . .
C49 B2 C41 109.8(3) . .
C57 B2 C33 107.9(4) . .
C49 B2 C33 109.6(3) . .
C41 B2 C33 109.5(3) . .
C7 F1 K1 148.0(3) . .
C15 F7A K2 146.6(4) . .
C15 F7B K2 124.9(14) . .
C39 F25 K2 137.1(3) . .
C47 F31A K3 132.5(6) . .
C47 F33B K3 134.1(7) . .
C70A S1 C65 109.5(4) 3_665 .
C65 S1 C70B 93.1(5) . 3_665
C70A S1 K1 102.3(3) 3_665 .
C65 S1 K1 89.40(17) . .
C70B S1 K1 89.3(5) 3_665 .
C82 S2 C71 101.9(3) . .
C82 S2 K2 99.92(18) . .
C71 S2 K2 94.78(17) . .
C76 S3 C77 100.1(3) . .
C76 S3 K2 99.98(17) . .
C77 S3 K2 95.7(2) . .
C83A S4 C88 109.6(4) . 3_566
C88 S4 C83B 96.5(5) 3_566 .
C83A S4 K3 103.7(4) . .
C88 S4 K3 90.63(19) 3_566 .
C83B S4 K3 88.6(5) . .
O1 K1 O1 180.0 3_665 .
O1 K1 O2A 65.60(18) 3_665 3_665
O1 K1 O2A 114.40(18) . 3_665
O1 K1 O2A 114.40(18) 3_665 .
O1 K1 O2A 65.60(18) . .
O2A K1 O2A 180.0(2) 3_665 .
O1 K1 F1 97.09(9) 3_665 3_665
O1 K1 F1 82.92(9) . 3_665
O2A K1 F1 69.6(2) 3_665 3_665
O2A K1 F1 110.4(2) . 3_665
O1 K1 F1 82.91(9) 3_665 .
O1 K1 F1 97.08(9) . .
O2A K1 F1 110.4(2) 3_665 .
O2A K1 F1 69.6(2) . .
F1 K1 F1 180.0 3_665 .
O1 K1 O2B 122.6(3) 3_665 .
O1 K1 O2B 57.4(3) . .
F1 K1 O2B 94.8(4) 3_665 .
F1 K1 O2B 85.2(4) . .
O1 K1 O2B 57.4(3) 3_665 3_665
O1 K1 O2B 122.6(3) . 3_665
F1 K1 O2B 85.2(4) 3_665 3_665
F1 K1 O2B 94.8(4) . 3_665
O2B K1 O2B 180.0(5) . 3_665
O1 K1 S1 63.93(7) 3_665 3_665
O1 K1 S1 116.07(7) . 3_665
O2A K1 S1 116.31(15) 3_665 3_665
O2A K1 S1 63.69(15) . 3_665
F1 K1 S1 80.69(8) 3_665 3_665
F1 K1 S1 99.31(8) . 3_665
O2B K1 S1 63.1(2) . 3_665
O2B K1 S1 116.9(2) 3_665 3_665
O1 K1 S1 116.07(7) 3_665 .
O1 K1 S1 63.93(7) . .
O2A K1 S1 63.69(15) 3_665 .
O2A K1 S1 116.31(15) . .
F1 K1 S1 99.32(8) 3_665 .
F1 K1 S1 80.68(8) . .
O2B K1 S1 116.9(2) . .
O2B K1 S1 63.1(2) 3_665 .
S1 K1 S1 180.0 3_665 .
O1 K1 C68A 47.7(2) 3_665 3_665
O1 K1 C68A 132.3(2) . 3_665
O2A K1 C68A 23.9(3) 3_665 3_665
O2A K1 C68A 156.1(3) . 3_665
F1 K1 C68A 89.6(2) 3_665 3_665
F1 K1 C68A 90.4(2) . 3_665
S1 K1 C68A 109.0(2) 3_665 3_665
S1 K1 C68A 71.0(2) . 3_665
O1 K1 C67A 23.03(18) 3_665 3_665
O1 K1 C67A 156.97(18) . 3_665
O2A K1 C67A 42.8(2) 3_665 3_665
O2A K1 C67A 137.2(2) . 3_665
F1 K1 C67A 89.2(4) 3_665 3_665
F1 K1 C67A 90.8(4) . 3_665
S1 K1 C67A 83.6(3) 3_665 3_665
S1 K1 C67A 96.4(3) . 3_665
C68A K1 C67A 25.6(3) 3_665 3_665
F7A K2 O5 142.5(2) . .
F7A K2 O3 77.2(3) . .
O5 K2 O3 138.77(12) . .
F7A K2 F25 73.4(3) . .
O5 K2 F25 74.10(11) . .
O3 K2 F25 146.03(11) . .
F7A K2 O4 79.8(3) . .
O5 K2 O4 104.79(11) . .
O3 K2 O4 64.04(10) . .
F25 K2 O4 125.33(10) . .
F7A K2 O6 126.2(3) . .
O5 K2 O6 64.27(10) . .
O3 K2 O6 105.00(10) . .
F25 K2 O6 79.74(10) . .
O4 K2 O6 150.57(11) . .
O5 K2 F7B 132.0(5) . .
O3 K2 F7B 89.1(5) . .
F25 K2 F7B 59.6(6) . .
O4 K2 F7B 92.7(5) . .
O6 K2 F7B 115.1(4) . .
F7A K2 S3 87.07(12) . .
O5 K2 S3 63.98(8) . .
O3 K2 S3 126.66(8) . .
F25 K2 S3 68.69(7) . .
O4 K2 S3 63.11(8) . .
O6 K2 S3 124.67(8) . .
F7B K2 S3 86.7(4) . .
F7A K2 S2 71.78(15) . .
O5 K2 S2 127.36(8) . .
O3 K2 S2 62.65(7) . .
F25 K2 S2 91.83(8) . .
O4 K2 S2 123.53(8) . .
O6 K2 S2 63.36(7) . .
F7B K2 S2 69.4(3) . .
S3 K2 S2 154.90(6) . .
O7A K3 O7A 180.0 3_566 .
O7A K3 O8 112.29(16) 3_566 .
O7A K3 O8 67.71(16) . .
O7A K3 O8 67.70(16) 3_566 3_566
O7A K3 O8 112.29(16) . 3_566
O8 K3 O8 180.00(4) . 3_566
O8 K3 F33B 87.30(18) . .
O8 K3 F33B 92.69(18) 3_566 .
O8 K3 F33B 92.70(18) . 3_566
O8 K3 F33B 87.31(18) 3_566 3_566
F33B K3 F33B 180.0 . 3_566
O7A K3 F31A 83.5(3) 3_566 .
O7A K3 F31A 96.5(3) . .
O8 K3 F31A 78.79(16) . .
O8 K3 F31A 101.20(16) 3_566 .
O7A K3 F31A 96.5(3) 3_566 3_566
O7A K3 F31A 83.5(3) . 3_566
O8 K3 F31A 101.21(16) . 3_566
O8 K3 F31A 78.80(16) 3_566 3_566
F31A K3 F31A 180.0 . 3_566
O8 K3 O7B 123.9(2) . 3_566
O8 K3 O7B 56.1(2) 3_566 3_566
F33B K3 O7B 74.7(3) . 3_566
F33B K3 O7B 105.3(3) 3_566 3_566
O8 K3 O7B 56.1(2) . .
O8 K3 O7B 123.9(2) 3_566 .
F33B K3 O7B 105.3(3) . .
F33B K3 O7B 74.7(3) 3_566 .
O7B K3 O7B 180.0(2) 3_566 .
O7A K3 S4 62.71(12) 3_566 3_566
O7A K3 S4 117.29(12) . 3_566
O8 K3 S4 63.21(8) . 3_566
O8 K3 S4 116.79(8) 3_566 3_566
F33B K3 S4 91.91(18) . 3_566
F33B K3 S4 88.09(18) 3_566 3_566
F31A K3 S4 109.2(2) . 3_566
F31A K3 S4 70.8(2) 3_566 3_566
O7B K3 S4 64.9(2) 3_566 3_566
O7B K3 S4 115.1(2) . 3_566
O7A K3 S4 117.29(12) 3_566 .
O7A K3 S4 62.71(12) . .
O8 K3 S4 116.79(8) . .
O8 K3 S4 63.21(8) 3_566 .
F33B K3 S4 88.09(18) . .
F33B K3 S4 91.91(18) 3_566 .
F31A K3 S4 70.8(2) . .
F31A K3 S4 109.2(2) 3_566 .
O7B K3 S4 115.1(2) 3_566 .
O7B K3 S4 64.9(2) . .
S4 K3 S4 180.0 3_566 .
C66 O1 C67B 103.7(9) . .
C66 O1 C67A 118.5(7) . .
C66 O1 K1 125.4(3) . .
C67B O1 K1 126.5(9) . .
C67A O1 K1 110.1(5) . .
C68A O2A C69A 115.9(8) . .
C68A O2A K1 103.0(6) . .
C69A O2A K1 120.2(5) . .
C69B O2B C68B 111.3(15) . .
C69B O2B K1 125.1(8) . .
C68B O2B K1 112.2(9) . .
C72 O3 C73 110.1(4) . .
C72 O3 K2 127.1(3) . .
C73 O3 K2 111.4(3) . .
C75 O4 C74 113.8(4) . .
C75 O4 K2 117.5(3) . .
C74 O4 K2 109.3(3) . .
C78 O5 C79 111.5(4) . .
C78 O5 K2 124.1(3) . .
C79 O5 K2 113.1(3) . .
C81 O6 C80 112.0(4) . .
C81 O6 K2 120.7(3) . .
C80 O6 K2 105.1(3) . .
C84A O7A C85A 113.3(8) . .
C84A O7A K3 122.9(5) . .
C85A O7A K3 101.6(6) . .
C84B O7B C85B 112.1(11) . .
C84B O7B K3 121.5(7) . .
C85B O7B K3 114.0(7) . .
C87 O8 C86B 101.7(8) . .
C87 O8 C86A 120.1(6) . .
C87 O8 K3 126.3(3) . .
C86B O8 K3 128.6(7) . .
C86A O8 K3 106.9(5) . .

loop_
_geom_bond_atom_site_label_1
_geom_bond_atom_site_label_2
_geom_bond_distance
_geom_bond_site_symmetry_2
C1 C6 1.403(6) .
C1 C2 1.409(6) .
C1 B1 1.640(6) .
C2 C3 1.380(6) .
C2 H2 0.9500 .
C3 C4 1.383(6) .
C3 C7 1.504(6) .
C4 C5 1.397(6) .
C4 H4 0.9500 .
C5 C6 1.388(6) .
C5 C8 1.499(6) .
C6 H6 0.9500 .
C7 F3 1.334(5) .
C7 F2 1.336(5) .
C7 F1 1.343(5) .
C8 F5 1.321(5) .
C8 F6 1.345(5) .
C8 F4 1.346(5) .
C9 C14 1.396(6) .
C9 C10 1.405(6) .
C9 B1 1.656(6) .
C10 C11 1.396(6) .
C10 H10 0.9500 .
C11 C12 1.382(7) .
C11 C15 1.500(7) .
C12 C13 1.385(7) .
C12 H12 0.9500 .
C13 C14 1.382(6) .
C13 C16 1.502(7) .
C14 H14 0.9500 .
C15 F9A 1.326(7) .
C15 F9B 1.338(10) .
C15 F8B 1.344(10) .
C15 F7B 1.353(18) .
C15 F8A 1.354(7) .
C15 F7A 1.377(7) .
C16 F10 1.309(6) .
C16 F11 1.332(6) .
C16 F12 1.352(7) .
C17 C22 1.394(6) .
C17 C18 1.404(6) .
C17 B1 1.649(6) .
C18 C19 1.390(6) .
C18 H18 0.9500 .
C19 C20 1.391(6) .
C19 C23 1.506(6) .
C20 C21 1.388(6) .
C20 H20 0.9500 .
C21 C22 1.404(6) .
C21 C24 1.475(6) .
C22 H22 0.9500 .
C23 F13 1.314(6) .
C23 F14 1.322(6) .
C23 F15 1.347(6) .
C24 F17 1.336(6) .
C24 F16 1.337(5) .
C24 F18 1.338(5) .
C25 C30 1.398(6) .
C25 C26 1.409(6) .
C25 B1 1.642(6) .
C26 C27 1.403(6) .
C26 H26 0.9500 .
C27 C28 1.382(7) .
C27 C31 1.480(6) .
C28 C29 1.385(6) .
C28 H28 0.9500 .
C29 C30 1.410(6) .
C29 C32 1.497(6) .
C30 H30 0.9500 .
C31 F21B 1.304(6) .
C31 F20B 1.318(4) .
C31 F20A 1.327(5) .
C31 F21A 1.333(5) .
C31 F19A 1.359(5) .
C31 F19B 1.371(6) .
C32 F24 1.330(5) .
C32 F22 1.336(5) .
C32 F23 1.350(5) .
C33 C38 1.403(6) .
C33 C34 1.407(6) .
C33 B2 1.651(6) .
C34 C35 1.378(6) .
C34 H34 0.9500 .
C35 C36 1.377(7) .
C35 C39 1.514(7) .
C36 C37 1.391(7) .
C36 H36 0.9500 .
C37 C38 1.394(6) .
C37 C40 1.487(7) .
C38 H38 0.9500 .
C39 F27 1.293(6) .
C39 F25 1.310(6) .
C39 F26 1.376(7) .
C40 F30 1.320(6) .
C40 F28 1.325(7) .
C40 F29 1.338(6) .
C41 C46 1.401(6) .
C41 C42 1.411(6) .
C41 B2 1.646(6) .
C42 C43 1.385(6) .
C42 H42 0.9500 .
C43 C44 1.383(7) .
C43 C47 1.506(6) .
C44 C45 1.384(6) .
C44 H44 0.9500 .
C45 C46 1.398(6) .
C45 C48 1.490(7) .
C46 H46 0.9500 .
C47 F31A 1.314(4) .
C47 F32B 1.315(5) .
C47 F33B 1.316(7) .
C47 F33A 1.337(9) .
C47 F32A 1.374(4) .
C47 F31B 1.390(4) .
C48 F34B 1.308(9) .
C48 F35B 1.313(15) .
C48 F36B 1.313(15) .
C48 F34A 1.329(7) .
C48 F36A 1.338(8) .
C48 F35A 1.361(6) .
C49 C50 1.400(6) .
C49 C54 1.403(6) .
C49 B2 1.640(6) .
C50 C51 1.393(6) .
C50 H50 0.9500 .
C51 C52 1.394(6) .
C51 C55 1.487(6) .
C52 C53 1.391(6) .
C52 H52 0.9500 .
C53 C54 1.385(6) .
C53 C56 1.502(6) .
C54 H54 0.9500 .
C55 F37B 1.314(9) .
C55 F39A 1.321(8) .
C55 F39B 1.339(12) .
C55 F37A 1.340(12) .
C55 F38A 1.362(7) .
C55 F38B 1.370(12) .
C56 F40 1.325(6) .
C56 F41 1.327(5) .
C56 F42 1.351(6) .
C57 C58 1.389(6) .
C57 C62 1.414(6) .
C57 B2 1.640(6) .
C58 C59 1.409(6) .
C58 H58 0.9500 .
C59 C60 1.374(6) .
C59 C63 1.495(6) .
C60 C61 1.382(7) .
C60 H60 0.9500 .
C61 C62 1.383(6) .
C61 C64 1.483(7) .
C62 H62 0.9500 .
C63 F44 1.327(5) .
C63 F43 1.341(6) .
C63 F45 1.343(5) .
C64 F47 1.333(6) .
C64 F48 1.334(6) .
C64 F46 1.336(7) .
C65 C66 1.489(7) .
C65 S1 1.836(5) .
C65 H65A 0.9900 .
C65 H65B 0.9900 .
C66 O1 1.421(6) .
C66 H66A 0.9900 .
C66 H66B 0.9900 .
C67A O1 1.448(8) .
C67A C68A 1.510(17) .
C67A H67A 0.9900 .
C67A H67B 0.9900 .
C68A O2A 1.371(14) .
C68A H68A 0.9900 .
C68A H68B 0.9900 .
C69A O2A 1.450(11) .
C69A C70A 1.521(13) .
C69A H69A 0.9900 .
C69A H69B 0.9900 .
C70A S1 1.756(10) 3_665
C70A H70A 0.9900 .
C70A H70B 0.9900 .
C67B O1 1.439(9) .
C67B C68B 1.46(3) .
C67B H67C 0.9900 .
C67B H67D 0.9900 .
C68B O2B 1.432(18) .
C68B H68C 0.9900 .
C68B H68D 0.9900 .
C69B O2B 1.427(17) .
C69B C70B 1.51(2) .
C69B H69C 0.9900 .
C69B H69D 0.9900 .
C70B S1 1.924(16) 3_665
C70B H70C 0.9900 .
C70B H70D 0.9900 .
C71 C72 1.499(7) .
C71 S2 1.818(5) .
C71 H71A 0.9900 .
C71 H71B 0.9900 .
C72 O3 1.422(6) .
C72 H72A 0.9900 .
C72 H72B 0.9900 .
C73 O3 1.434(6) .
C73 C74 1.482(9) .
C73 H73A 0.9900 .
C73 H73B 0.9900 .
C74 O4 1.454(6) .
C74 H74A 0.9900 .
C74 H74B 0.9900 .
C75 O4 1.414(6) .
C75 C76 1.510(8) .
C75 H75A 0.9900 .
C75 H75B 0.9900 .
C76 S3 1.811(5) .
C76 H76A 0.9900 .
C76 H76B 0.9900 .
C77 C78 1.507(8) .
C77 S3 1.820(7) .
C77 H77A 0.9900 .
C77 H77B 0.9900 .
C78 O5 1.420(6) .
C78 H78A 0.9900 .
C78 H78B 0.9900 .
C79 O5 1.425(6) .
C79 C80 1.486(7) .
C79 H79A 0.9900 .
C79 H79B 0.9900 .
C80 O6 1.429(6) .
C80 H80A 0.9900 .
C80 H80B 0.9900 .
C81 O6 1.427(6) .
C81 C82 1.492(8) .
C81 H81A 0.9900 .
C81 H81B 0.9900 .
C82 S2 1.808(5) .
C82 H82A 0.9900 .
C82 H82B 0.9900 .
C83A C84A 1.525(13) .
C83A S4 1.797(8) .
C83A H83A 0.9900 .
C83A H83B 0.9900 .
C84A O7A 1.440(10) .
C84A H84A 0.9900 .
C84A H84B 0.9900 .
C85A O7A 1.440(12) .
C85A C86A 1.533(18) .
C85A H85A 0.9900 .
C85A H85B 0.9900 .
C86A O8 1.456(8) .
C86A H86A 0.9900 .
C86A H86B 0.9900 .
C83B C84B 1.508(17) .
C83B S4 1.854(9) .
C83B H83C 0.9900 .
C83B H83D 0.9900 .
C84B O7B 1.412(14) .
C84B H84C 0.9900 .
C84B H84D 0.9900 .
C85B C86B 1.42(2) .
C85B O7B 1.434(8) .
C85B H85C 0.9900 .
C85B H85D 0.9900 .
C86B O8 1.432(15) .
C86B H86C 0.9900 .
C86B H86D 0.9900 .
C87 O8 1.405(7) .
C87 C88 1.508(7) .
C87 H87A 0.9900 .
C87 H87B 0.9900 .
C88 S4 1.813(5) 3_566
C88 H88A 0.9900 .
C88 H88B 0.9900 .
F1 K1 2.744(3) .
F7A K2 2.690(6) .
F7B K2 2.98(2) .
F25 K2 2.733(3) .
F31A K3 2.747(8) .
F33B K3 2.726(10) .
S1 C70A 1.756(10) 3_665
S1 C70B 1.924(16) 3_665
S1 K1 3.2161(12) .
S2 K2 3.2119(15) .
S3 K2 3.2075(16) .
S4 C88 1.813(5) 3_566
S4 K3 3.2301(13) .
K1 O1 2.703(3) 3_665
K1 O1 2.703(3) .
K1 O2A 2.706(7) 3_665
K1 O2A 2.706(7) .
K1 F1 2.744(3) 3_665
K1 O2B 2.813(13) .
K1 O2B 2.813(13) 3_665
K1 S1 3.2161(12) 3_665
K1 C68A 3.298(11) 3_665
K1 C67A 3.477(9) 3_665
K2 O5 2.709(3) .
K2 O3 2.731(3) .
K2 O4 2.744(3) .
K2 O6 2.750(3) .
K3 O7A 2.674(5) 3_566
K3 O7A 2.674(5) .
K3 O8 2.705(4) .
K3 O8 2.705(4) 3_566
K3 F33B 2.726(10) 3_566
K3 F31A 2.747(8) 3_566
K3 O7B 2.828(10) 3_566
K3 O7B 2.828(10) .
K3 S4 3.2300(13) 3_566

loop_
_geom_torsion_atom_site_label_1
_geom_torsion_atom_site_label_2
_geom_torsion_atom_site_label_3
_geom_torsion_atom_site_label_4
_geom_torsion
_geom_torsion_site_symmetry_4
C6 C1 C2 C3 0.7(6) .
B1 C1 C2 C3 -174.1(4) .
C1 C2 C3 C4 -0.7(6) .
C1 C2 C3 C7 177.7(4) .
C2 C3 C4 C5 0.5(6) .
C7 C3 C4 C5 -178.0(4) .
C3 C4 C5 C6 -0.3(6) .
C3 C4 C5 C8 178.9(4) .
C4 C5 C6 C1 0.4(6) .
C8 C5 C6 C1 -178.8(4) .
C2 C1 C6 C5 -0.6(6) .
B1 C1 C6 C5 174.4(4) .
C2 C3 C7 F3 -127.1(4) .
C4 C3 C7 F3 51.4(5) .
C2 C3 C7 F2 -7.9(6) .
C4 C3 C7 F2 170.6(4) .
C2 C3 C7 F1 113.4(5) .
C4 C3 C7 F1 -68.2(5) .
C6 C5 C8 F5 56.7(5) .
C4 C5 C8 F5 -122.5(4) .
C6 C5 C8 F6 178.4(4) .
C4 C5 C8 F6 -0.8(6) .
C6 C5 C8 F4 -62.8(5) .
C4 C5 C8 F4 117.9(4) .
C14 C9 C10 C11 1.5(6) .
B1 C9 C10 C11 -172.9(4) .
C9 C10 C11 C12 0.7(7) .
C9 C10 C11 C15 -176.9(4) .
C10 C11 C12 C13 -2.5(7) .
C15 C11 C12 C13 175.1(4) .
C11 C12 C13 C14 2.2(7) .
C11 C12 C13 C16 -177.7(5) .
C12 C13 C14 C9 0.1(7) .
C16 C13 C14 C9 180.0(5) .
C10 C9 C14 C13 -1.9(6) .
B1 C9 C14 C13 172.4(4) .
C12 C11 C15 F9A -92.0(8) .
C10 C11 C15 F9A 85.7(8) .
C12 C11 C15 F9B -88.8(12) .
C10 C11 C15 F9B 88.8(12) .
C12 C11 C15 F8B 32.3(15) .
C10 C11 C15 F8B -150.1(15) .
C12 C11 C15 F7B 123.9(14) .
C10 C11 C15 F7B -58.5(14) .
C12 C11 C15 F8A 26.1(9) .
C10 C11 C15 F8A -156.2(8) .
C12 C11 C15 F7A 157.4(8) .
C10 C11 C15 F7A -24.9(9) .
C14 C13 C16 F10 -167.8(5) .
C12 C13 C16 F10 12.1(8) .
C14 C13 C16 F11 -45.3(7) .
C12 C13 C16 F11 134.6(5) .
C14 C13 C16 F12 72.1(6) .
C12 C13 C16 F12 -108.0(6) .
C22 C17 C18 C19 0.0(6) .
B1 C17 C18 C19 -178.4(4) .
C17 C18 C19 C20 1.2(7) .
C17 C18 C19 C23 -178.5(4) .
C18 C19 C20 C21 -0.5(6) .
C23 C19 C20 C21 179.2(4) .
C19 C20 C21 C22 -1.3(6) .
C19 C20 C21 C24 -177.8(4) .
C18 C17 C22 C21 -1.8(6) .
B1 C17 C22 C21 176.5(4) .
C20 C21 C22 C17 2.6(6) .
C24 C21 C22 C17 179.1(4) .
C18 C19 C23 F13 10.6(7) .
C20 C19 C23 F13 -169.1(4) .
C18 C19 C23 F14 -111.4(5) .
C20 C19 C23 F14 68.9(6) .
C18 C19 C23 F15 130.7(5) .
C20 C19 C23 F15 -49.0(6) .
C20 C21 C24 F17 99.7(5) .
C22 C21 C24 F17 -76.8(5) .
C20 C21 C24 F16 -141.6(4) .
C22 C21 C24 F16 41.9(6) .
C20 C21 C24 F18 -21.3(6) .
C22 C21 C24 F18 162.2(4) .
C30 C25 C26 C27 2.9(6) .
B1 C25 C26 C27 -173.2(4) .
C25 C26 C27 C28 -1.0(7) .
C25 C26 C27 C31 177.5(4) .
C26 C27 C28 C29 -1.1(7) .
C31 C27 C28 C29 -179.6(4) .
C27 C28 C29 C30 1.0(6) .
C27 C28 C29 C32 -177.7(4) .
C26 C25 C30 C29 -3.0(6) .
B1 C25 C30 C29 173.1(4) .
C28 C29 C30 C25 1.1(6) .
C32 C29 C30 C25 179.9(4) .
C28 C27 C31 F21B -78.7(7) .
C26 C27 C31 F21B 102.7(7) .
C28 C27 C31 F20B 154.9(6) .
C26 C27 C31 F20B -23.6(7) .
C28 C27 C31 F20A -41.5(12) .
C26 C27 C31 F20A 139.9(11) .
C28 C27 C31 F21A 108.6(11) .
C26 C27 C31 F21A -70.0(12) .
C28 C27 C31 F19A -147.3(9) .
C26 C27 C31 F19A 34.2(10) .
C28 C27 C31 F19B 37.8(6) .
C26 C27 C31 F19B -140.8(5) .
C28 C29 C32 F24 -146.7(4) .
C30 C29 C32 F24 34.5(6) .
C28 C29 C32 F22 92.2(5) .
C30 C29 C32 F22 -86.5(5) .
C28 C29 C32 F23 -26.9(6) .
C30 C29 C32 F23 154.4(4) .
C38 C33 C34 C35 -1.5(6) .
B2 C33 C34 C35 -179.4(4) .
C33 C34 C35 C36 1.9(7) .
C33 C34 C35 C39 -175.3(4) .
C34 C35 C36 C37 -0.7(7) .
C39 C35 C36 C37 176.4(5) .
C35 C36 C37 C38 -0.8(7) .
C35 C36 C37 C40 179.9(5) .
C36 C37 C38 C33 1.1(7) .
C40 C37 C38 C33 -179.5(4) .
C34 C33 C38 C37 0.0(6) .
B2 C33 C38 C37 177.8(4) .
C36 C35 C39 F27 3.6(8) .
C34 C35 C39 F27 -179.2(5) .
C36 C35 C39 F25 128.7(5) .
C34 C35 C39 F25 -54.1(6) .
C36 C35 C39 F26 -114.1(6) .
C34 C35 C39 F26 63.1(6) .
C36 C37 C40 F30 -3.6(7) .
C38 C37 C40 F30 177.1(4) .
C36 C37 C40 F28 -124.7(5) .
C38 C37 C40 F28 55.9(6) .
C36 C37 C40 F29 117.3(5) .
C38 C37 C40 F29 -62.0(6) .
C46 C41 C42 C43 2.0(6) .
B2 C41 C42 C43 -175.5(4) .
C41 C42 C43 C44 -1.1(7) .
C41 C42 C43 C47 175.5(4) .
C42 C43 C44 C45 0.1(6) .
C47 C43 C44 C45 -176.6(4) .
C43 C44 C45 C46 -0.1(6) .
C43 C44 C45 C48 -178.6(4) .
C44 C45 C46 C41 1.2(6) .
C48 C45 C46 C41 179.7(4) .
C42 C41 C46 C45 -2.1(6) .
B2 C41 C46 C45 175.6(4) .
C44 C43 C47 F31A -66.8(8) .
C42 C43 C47 F31A 116.5(7) .
C44 C43 C47 F32B 85.2(8) .
C42 C43 C47 F32B -91.6(8) .
C44 C43 C47 F33B -127.8(6) .
C42 C43 C47 F33B 55.5(7) .
C44 C43 C47 F33A 58.2(6) .
C42 C43 C47 F33A -118.6(5) .
C44 C43 C47 F32A 170.5(5) .
C42 C43 C47 F32A -6.3(7) .
C44 C43 C47 F31B -27.5(7) .
C42 C43 C47 F31B 155.7(6) .
C44 C45 C48 F34B -130.4(12) .
C46 C45 C48 F34B 51.1(13) .
C44 C45 C48 F35B 111.5(11) .
C46 C45 C48 F35B -67.0(11) .
C44 C45 C48 F36B -1.8(13) .
C46 C45 C48 F36B 179.7(13) .
C44 C45 C48 F34A 72.2(7) .
C46 C45 C48 F34A -106.3(7) .
C44 C45 C48 F36A -166.7(7) .
C46 C45 C48 F36A 14.8(8) .
C44 C45 C48 F35A -47.0(7) .
C46 C45 C48 F35A 134.5(5) .
C54 C49 C50 C51 0.4(6) .
B2 C49 C50 C51 178.6(4) .
C49 C50 C51 C52 1.0(6) .
C49 C50 C51 C55 179.4(4) .
C50 C51 C52 C53 -1.7(6) .
C55 C51 C52 C53 179.9(4) .
C51 C52 C53 C54 1.0(6) .
C51 C52 C53 C56 -177.5(4) .
C52 C53 C54 C49 0.4(7) .
C56 C53 C54 C49 178.9(4) .
C50 C49 C54 C53 -1.1(6) .
B2 C49 C54 C53 -179.3(4) .
C50 C51 C55 F37B 32.1(14) .
C52 C51 C55 F37B -149.5(13) .
C50 C51 C55 F39A 177.4(12) .
C52 C51 C55 F39A -4.1(13) .
C50 C51 C55 F39B 153.4(10) .
C52 C51 C55 F39B -28.2(11) .
C50 C51 C55 F37A 54.7(9) .
C52 C51 C55 F37A -126.9(9) .
C50 C51 C55 F38A -54.3(12) .
C52 C51 C55 F38A 124.2(11) .
C50 C51 C55 F38B -97.4(13) .
C52 C51 C55 F38B 81.0(13) .
C54 C53 C56 F40 -81.8(6) .
C52 C53 C56 F40 96.6(5) .
C54 C53 C56 F41 158.3(4) .
C52 C53 C56 F41 -23.2(6) .
C54 C53 C56 F42 38.4(6) .
C52 C53 C56 F42 -143.1(4) .
C62 C57 C58 C59 -0.9(6) .
B2 C57 C58 C59 -179.9(4) .
C57 C58 C59 C60 -0.4(7) .
C57 C58 C59 C63 -179.1(4) .
C58 C59 C60 C61 0.6(7) .
C63 C59 C60 C61 179.2(4) .
C59 C60 C61 C62 0.7(7) .
C59 C60 C61 C64 178.6(5) .
C60 C61 C62 C57 -2.2(7) .
C64 C61 C62 C57 179.9(5) .
C58 C57 C62 C61 2.3(7) .
B2 C57 C62 C61 -178.7(4) .
C60 C59 C63 F44 109.6(5) .
C58 C59 C63 F44 -71.7(5) .
C60 C59 C63 F43 -130.4(5) .
C58 C59 C63 F43 48.2(6) .
C60 C59 C63 F45 -10.6(6) .
C58 C59 C63 F45 168.0(4) .
C60 C61 C64 F47 30.2(8) .
C62 C61 C64 F47 -151.9(5) .
C60 C61 C64 F48 150.4(5) .
C62 C61 C64 F48 -31.7(8) .
C60 C61 C64 F46 -88.8(6) .
C62 C61 C64 F46 89.1(6) .
S1 C65 C66 O1 -71.4(4) .
O1 C67A C68A O2A 63.8(19) .
O2A C69A C70A S1 56.9(9) 3_665
O1 C67B C68B O2B 60(2) .
O2B C69B C70B S1 -72.0(12) 3_665
S2 C71 C72 O3 68.7(5) .
O3 C73 C74 O4 -70.8(6) .
O4 C75 C76 S3 60.4(6) .
S3 C77 C78 O5 70.7(7) .
O5 C79 C80 O6 -70.5(6) .
O6 C81 C82 S2 61.2(5) .
S4 C83A C84A O7A -56.0(9) .
O7A C85A C86A O8 -69.2(14) .
S4 C83B C84B O7B 72.6(12) .
O7B C85B C86B O8 -54.4(15) .
O8 C87 C88 S4 69.1(5) 3_566
C6 C1 B1 C25 157.6(4) .
C2 C1 B1 C25 -27.9(5) .
C6 C1 B1 C17 37.8(5) .
C2 C1 B1 C17 -147.7(4) .
C6 C1 B1 C9 -80.7(4) .
C2 C1 B1 C9 93.8(4) .
C30 C25 B1 C1 -98.7(4) .
C26 C25 B1 C1 77.1(5) .
C30 C25 B1 C17 21.8(5) .
C26 C25 B1 C17 -162.3(4) .
C30 C25 B1 C9 141.1(4) .
C26 C25 B1 C9 -43.0(5) .
C22 C17 B1 C1 41.2(5) .
C18 C17 B1 C1 -140.5(4) .
C22 C17 B1 C25 -78.6(5) .
C18 C17 B1 C25 99.7(4) .
C22 C17 B1 C9 160.2(4) .
C18 C17 B1 C9 -21.5(5) .
C14 C9 B1 C1 28.8(5) .
C10 C9 B1 C1 -157.3(4) .
C14 C9 B1 C25 149.1(4) .
C10 C9 B1 C25 -37.0(5) .
C14 C9 B1 C17 -91.1(5) .
C10 C9 B1 C17 82.9(5) .
C58 C57 B2 C49 9.3(6) .
C62 C57 B2 C49 -169.6(4) .
C58 C57 B2 C41 -111.7(5) .
C62 C57 B2 C41 69.4(5) .
C58 C57 B2 C33 128.9(4) .
C62 C57 B2 C33 -50.0(5) .
C50 C49 B2 C57 -78.8(5) .
C54 C49 B2 C57 99.2(5) .
C50 C49 B2 C41 42.3(5) .
C54 C49 B2 C41 -139.7(4) .
C50 C49 B2 C33 162.6(4) .
C54 C49 B2 C33 -19.3(6) .
C46 C41 B2 C57 160.3(4) .
C42 C41 B2 C57 -22.2(6) .
C46 C41 B2 C49 39.2(5) .
C42 C41 B2 C49 -143.4(4) .
C46 C41 B2 C33 -81.2(5) .
C42 C41 B2 C33 96.2(5) .
C38 C33 B2 C57 153.9(4) .
C34 C33 B2 C57 -28.4(5) .
C38 C33 B2 C49 -86.3(5) .
C34 C33 B2 C49 91.4(5) .
C38 C33 B2 C41 34.3(5) .
C34 C33 B2 C41 -148.1(4) .
F3 C7 F1 K1 -165.7(4) .
F2 C7 F1 K1 83.0(6) .
C3 C7 F1 K1 -42.1(7) .
F9A C15 F7A K2 73.1(19) .
F9B C15 F7A K2 72(2) .
F8B C15 F7A K2 -39(2) .
F7B C15 F7A K2 -88(2) .
F8A C15 F7A K2 -38(2) .
C11 C15 F7A K2 -167.4(14) .
F9A C15 F7B K2 13(2) .
F9B C15 F7B K2 11(3) .
F8B C15 F7B K2 -95.8(16) .
F8A C15 F7B K2 -97.8(15) .
F7A C15 F7B K2 37.3(12) .
C11 C15 F7B K2 149.4(11) .
F27 C39 F25 K2 -4.3(8) .
F26 C39 F25 K2 106.6(5) .
C35 C39 F25 K2 -131.3(4) .
F32B C47 F31A K3 144.6(8) .
F33B C47 F31A K3 30.7(8) .
F33A C47 F31A K3 168.7(6) .
F32A C47 F31A K3 63.5(8) .
F31B C47 F31A K3 -146.5(12) .
C43 C47 F31A K3 -64.0(9) .
F31A C47 F33B K3 -31.8(6) .
F32B C47 F33B K3 -135.9(9) .
F33A C47 F33B K3 -108.3(10) .
F32A C47 F33B K3 -173.2(8) .
F31B C47 F33B K3 -30.1(8) .
C43 C47 F33B K3 80.1(7) .
C66 C65 S1 C70A 167.1(5) 3_665
C66 C65 S1 C70B 153.5(6) 3_665
C66 C65 S1 K1 64.3(3) .
C81 C82 S2 C71 65.5(4) .
C81 C82 S2 K2 -31.6(4) .
C72 C71 S2 C82 -158.7(4) .
C72 C71 S2 K2 -57.5(4) .
C75 C76 S3 C77 73.0(5) .
C75 C76 S3 K2 -24.7(4) .
C78 C77 S3 C76 -152.7(5) .
C78 C77 S3 K2 -51.5(5) .
C84A C83A S4 C88 -67.1(8) 3_566
C84A C83A S4 C83B -14.7(16) .
C84A C83A S4 K3 28.6(8) .
C84B C83B S4 C83A 72(2) .
C84B C83B S4 C88 -156.2(9) 3_566
C84B C83B S4 K3 -65.7(9) .
C65 C66 O1 C67B -171.4(16) .
C65 C66 O1 C67A -179.0(12) .
C65 C66 O1 K1 31.1(5) .
C68B C67B O1 C66 165.2(15) .
C68B C67B O1 C67A -39(7) .
C68B C67B O1 K1 -38(3) .
C68A C67A O1 C66 -176.4(12) .
C68A C67A O1 C67B 156(10) .
C68A C67A O1 K1 -22(2) .
C67A C68A O2A C69A 161.6(9) .
C67A C68A O2A K1 -65.1(9) .
C70A C69A O2A C68A 65.9(10) .
C70A C69A O2A K1 -58.9(9) .
C70B C69B O2B C68B 169.3(12) .
C70B C69B O2B K1 29.0(16) .
C67B C68B O2B C69B 156.3(14) .
C67B C68B O2B K1 -58.1(15) .
C71 C72 O3 C73 -179.7(5) .
C71 C72 O3 K2 -39.9(6) .
C74 C73 O3 C72 -163.3(5) .
C74 C73 O3 K2 50.3(5) .
C76 C75 O4 C74 160.9(5) .
C76 C75 O4 K2 -69.4(5) .
C73 C74 O4 C75 -175.1(5) .
C73 C74 O4 K2 51.3(6) .
C77 C78 O5 C79 168.8(5) .
C77 C78 O5 K2 -50.2(7) .
C80 C79 O5 C78 -176.2(5) .
C80 C79 O5 K2 38.4(5) .
C82 C81 O6 C80 173.5(4) .
C82 C81 O6 K2 -61.9(5) .
C79 C80 O6 C81 -166.5(4) .
C79 C80 O6 K2 60.7(4) .
C83A C84A O7A C85A -63.6(10) .
C83A C84A O7A K3 59.0(9) .
C86A C85A O7A C84A -160.0(8) .
C86A C85A O7A K3 66.3(9) .
C83B C84B O7B C85B -168.7(10) .
C83B C84B O7B K3 -28.9(13) .
C86B C85B O7B C84B -162.3(12) .
C86B C85B O7B K3 54.7(14) .
C88 C87 O8 C86B 169.8(9) .
C88 C87 O8 C86A -177.2(8) .
C88 C87 O8 K3 -29.7(6) .
C85B C86B O8 C87 -166.2(10) .
C85B C86B O8 C86A 45(3) .
C85B C86B O8 K3 33.9(17) .
C85A C86A O8 C87 -179.3(9) .
C85A C86A O8 C86B -143(5) .
C85A C86A O8 K3 27.7(13) .
